data_1548330
loop_
_publ_author_name
'Zhichang Liu'
'Marco Frasconi'
'Juying Lei'
'Zachary J. Brown'
'Zhixue Zhu'
'Dennis Cao'
'Julien Iehl'
'Guoliang Liu'
'Albert C. Fahrenbach'
'Youssry Y. Botros'
'Omar K. Farha'
'Joseph T. Hupp'
'Chad A. Mirkin'
'J. Fraser Stoddart'

_publ_section_title
;
 Selective isolation of gold facilitated by second-sphere coordination
 with alpha-cyclodextrin
;
_journal_name_full 'Nature Communications'
_journal_page_first 1855
_journal_paper_doi 10.1038/ncomms2891
_journal_volume 4
_journal_year 2013
_chemical_formula_moiety 'C72 H115 K O60, Au Cl4, 8(O) '
_chemical_formula_sum 'C72 H115 Au Cl4 K O68'
_chemical_formula_weight 2446.51
_space_group_IT_number 4
_symmetry_cell_setting monoclinic
_symmetry_space_group_name_Hall 'P 2yb'
_symmetry_space_group_name_H-M 'P 1 21 1'
_atom_sites_solution_hydrogens geom
_atom_sites_solution_primary direct
_atom_sites_solution_secondary difmap
_cell_angle_alpha 90.00
_cell_angle_beta 90.041(4)
_cell_angle_gamma 90.00
_cell_formula_units_Z 2
_cell_length_a 16.2732(9)
_cell_length_b 14.1860(8)
_cell_length_c 23.6996(12)
_cell_measurement_reflns_used 9723
_cell_measurement_temperature 100(2)
_cell_measurement_theta_max 28.10
_cell_measurement_theta_min 2.57
_cell_volume 5471.1(5)
_computing_cell_refinement 'Bruker SAINT'
_computing_data_collection 'Bruker APEX2'
_computing_data_reduction 'Bruker SAINT'
_computing_molecular_graphics 'Bruker SHELXTL'
_computing_publication_material 'Bruker SHELXTL'
_computing_structure_refinement 'SHELXL-97 (Sheldrick, 2008)'
_computing_structure_solution 'SHELXS-97 (Sheldrick, 2008)'
_diffrn_ambient_temperature 100(2)
_diffrn_measured_fraction_theta_full 0.989
_diffrn_measured_fraction_theta_max 0.989
_diffrn_measurement_device_type 'Bruker APEX-II CCD'
_diffrn_measurement_method '\f and \w scans'
_diffrn_radiation_monochromator graphite
_diffrn_radiation_source 'fine-focus sealed tube'
_diffrn_radiation_type MoK\a
_diffrn_radiation_wavelength 0.71073
_diffrn_reflns_av_R_equivalents 0.0000
_diffrn_reflns_av_sigmaI/netI 0.0990
_diffrn_reflns_limit_h_max 22
_diffrn_reflns_limit_h_min -22
_diffrn_reflns_limit_k_max 19
_diffrn_reflns_limit_k_min -19
_diffrn_reflns_limit_l_max 33
_diffrn_reflns_limit_l_min 0
_diffrn_reflns_number 31534
_diffrn_reflns_theta_full 30.06
_diffrn_reflns_theta_max 30.06
_diffrn_reflns_theta_min 0.86
_diffrn_standards_number 0
_exptl_absorpt_coefficient_mu 1.585
_exptl_absorpt_correction_T_max 0.7460
_exptl_absorpt_correction_T_min 0.6444
_exptl_absorpt_correction_type multi-scan
_exptl_absorpt_process_details 'SADABS, Bruker'
_exptl_crystal_colour colourless
_exptl_crystal_density_diffrn 1.485
_exptl_crystal_density_meas 0
_exptl_crystal_density_method 'not measured'
_exptl_crystal_description tabular
_exptl_crystal_F_000 2514
_exptl_crystal_size_max 0.30
_exptl_crystal_size_mid 0.26
_exptl_crystal_size_min 0.02
_platon_squeeze_details
; 
 Diffuse, disordered solvent molecules could not be adequately modeled.  The 
 bypass procedure in Platon (Spek, 1990) was used to remove the electronic 
 contribution from these solvents. The total potential solvent accessible void 
 volume was 704.1 Ang^3^ and the electron count / cell = 214. As the exact 
 solvent content is not known, the reported formula reflects only the atoms 
 used in the refinement. 
  
;
_refine_diff_density_max 3.870
_refine_diff_density_min -2.063
_refine_diff_density_rms 0.161
_refine_ls_abs_structure_details 'Flack H D (1983), Acta Cryst. A39, 876-881'
_refine_ls_abs_structure_Flack 0.008(4)
_refine_ls_extinction_method none
_refine_ls_goodness_of_fit_ref 0.987
_refine_ls_hydrogen_treatment constr
_refine_ls_matrix_type full
_refine_ls_number_parameters 1348
_refine_ls_number_reflns 31534
_refine_ls_number_restraints 1
_refine_ls_restrained_S_all 0.987
_refine_ls_R_factor_all 0.1064
_refine_ls_R_factor_gt 0.0674
_refine_ls_shift/su_max 0.004
_refine_ls_shift/su_mean 0.000
_refine_ls_structure_factor_coef Fsqd
_refine_ls_weighting_details 'calc w=1/[\s^2^(Fo^2^)+(0.1170P)^2^+0.0000P] where P=(Fo^2^+2Fc^2^)/3'
_refine_ls_weighting_scheme calc
_refine_ls_wR_factor_gt 0.1694
_refine_ls_wR_factor_ref 0.1867
_reflns_number_gt 21977
_reflns_number_total 31534
_reflns_threshold_expression >2sigma(I)
_cod_data_source_file ncomms2891-s3.cif
_cod_data_source_block n1335
_cod_depositor_comments
;
The following automatic conversions were performed:

'_symmetry_cell_setting' value 'Monoclinic' changed to 'monoclinic'
according to the built-in table from CIF Core dictionary named
'cif_core.dic' version 2.4.1 from 2010-06-29.

Automatic conversion script
Id: cif_fix_values 5376 2017-05-30 11:51:03Z andrius 
;
_cod_original_sg_symbol_H-M P2(1)
_cod_database_code 1548330

loop_
_symmetry_equiv_pos_as_xyz
'x, y, z'
'-x, y+1/2, -z'

loop_
_atom_site_label
_atom_site_type_symbol
_atom_site_fract_x
_atom_site_fract_y
_atom_site_fract_z
_atom_site_U_iso_or_equiv
_atom_site_adp_type
_atom_site_occupancy
_atom_site_symmetry_multiplicity
_atom_site_calc_flag
_atom_site_refinement_flags
_atom_site_disorder_assembly
_atom_site_disorder_group
Au1 Au 0.950270(15) 0.50719(2) 0.747061(9) 0.02627(7) Uani 1 1 d . . .
Cl1 Cl 1.08437(19) 0.5279(3) 0.77156(16) 0.0878(11) Uani 1 1 d . . .
Cl2 Cl 0.98916(18) 0.47278(18) 0.65739(10) 0.0585(6) Uani 1 1 d . . .
Cl3 Cl 0.9123(3) 0.5395(2) 0.83632(11) 0.0989(13) Uani 1 1 d . . .
Cl4 Cl 0.81703(15) 0.4874(2) 0.72111(13) 0.0667(8) Uani 1 1 d . . .
K1 K 0.44681(11) 0.02367(15) 0.81841(11) 0.0590(6) Uani 1 1 d . . .
O1 O 0.3720(3) 0.4536(3) 0.5146(2) 0.0227(9) Uani 1 1 d . . .
H1 H 0.3880 0.4480 0.4811 0.034 Uiso 1 1 calc R . .
O2 O 0.3822(3) 0.6392(3) 0.5585(2) 0.0256(10) Uani 1 1 d . . .
H2 H 0.3801 0.6856 0.5805 0.038 Uiso 1 1 calc R . .
O3 O 0.1554(2) 0.5165(4) 0.52387(15) 0.0182(8) Uani 1 1 d . . .
O4 O 0.0821(3) 0.6964(3) 0.5106(2) 0.0252(10) Uani 1 1 d . . .
H4 H 0.0446 0.7372 0.5109 0.038 Uiso 1 1 calc R . .
O5 O 0.2397(3) 0.7016(3) 0.61593(17) 0.0173(8) Uani 1 1 d . . .
O6 O 0.3699(3) 0.8306(3) 0.60533(19) 0.0241(10) Uani 1 1 d . . .
H6 H 0.3846 0.7744 0.6103 0.036 Uiso 1 1 calc R . .
O7 O 0.3753(3) 0.8661(3) 0.72504(18) 0.0244(10) Uani 1 1 d . . .
H7 H 0.4203 0.8471 0.7119 0.037 Uiso 1 1 calc R . .
O8 O 0.1523(3) 0.8215(3) 0.64366(18) 0.0218(10) Uani 1 1 d . . .
O9 O 0.0697(4) 0.9217(5) 0.7308(2) 0.0472(16) Uani 1 1 d . . .
H9 H 0.1086 0.9441 0.7498 0.071 Uiso 1 1 calc R . .
O10 O 0.2391(3) 0.7873(3) 0.78552(18) 0.0219(9) Uani 1 1 d . . .
O11 O 0.3782(3) 0.8518(3) 0.84283(19) 0.0245(10) Uani 1 1 d . . .
O12 O 0.3808(3) 0.7004(3) 0.91734(18) 0.0178(9) Uani 1 1 d . . .
H12 H 0.3806 0.6444 0.9288 0.027 Uiso 1 1 calc R . .
O13 O 0.1586(3) 0.8142(3) 0.86552(18) 0.0182(9) Uani 1 1 d . . .
O14 O 0.0802(3) 0.7587(3) 0.96679(19) 0.0238(10) Uani 1 1 d . . .
H14 H 0.1049 0.7271 0.9915 0.036 Uiso 1 1 calc R . .
O15 O 0.2336(2) 0.5870(3) 0.91766(17) 0.0163(8) Uani 1 1 d . . .
O16 O 0.3696(3) 0.5372(3) 0.9825(2) 0.0282(11) Uani 1 1 d . . .
H16 H 0.4077 0.5063 0.9976 0.042 Uiso 1 1 calc R . .
O17 O 0.3740(3) 0.3516(4) 0.9367(2) 0.0273(11) Uani 1 1 d . . .
H17 H 0.3953 0.3616 0.9684 0.041 Uiso 1 1 calc R . .
O18 O 0.1518(2) 0.4862(3) 0.97108(17) 0.0181(9) Uani 1 1 d . . .
O19 O 0.0709(3) 0.3189(5) 0.9927(2) 0.0381(13) Uani 1 1 d . . .
H19 H 0.0234 0.3017 1.0021 0.057 Uiso 1 1 calc R . .
O20 O 0.2305(3) 0.2955(3) 0.88000(18) 0.0219(9) Uani 1 1 d . . .
O21 O 0.3212(3) 0.1298(4) 0.8849(2) 0.0392(13) Uani 1 1 d . A .
O22 O 0.3066(3) 0.0768(4) 0.7680(2) 0.0358(12) Uani 1 1 d . A .
O23 O 0.1172(3) 0.2142(3) 0.8451(2) 0.0274(10) Uani 1 1 d . . .
O24 O 0.0034(3) 0.1710(4) 0.7574(2) 0.0311(11) Uani 1 1 d . A .
H24 H 0.0364 0.1255 0.7587 0.047 Uiso 1 1 calc R . .
O25 O 0.2101(3) 0.2141(3) 0.70598(18) 0.0186(9) Uani 1 1 d . A .
O26 O 0.3531(3) 0.1370(3) 0.66024(18) 0.0240(10) Uani 1 1 d . . .
H26 H 0.3758 0.0914 0.6439 0.036 Uiso 1 1 calc R . .
O27 O 0.3746(2) 0.2849(3) 0.58226(18) 0.0177(9) Uani 1 1 d . A .
H27 H 0.3791 0.3407 0.5709 0.027 Uiso 1 1 calc R . .
O28 O 0.1408(3) 0.1867(3) 0.62121(18) 0.0179(9) Uani 1 1 d . A .
O29 O 0.0761(3) 0.2429(3) 0.51835(18) 0.0187(9) Uani 1 1 d . . .
H29 H 0.0743 0.2772 0.4895 0.028 Uiso 1 1 calc R . .
O30 O 0.2323(3) 0.4090(3) 0.57609(17) 0.0147(8) Uani 1 1 d . . .
O31 O 0.5346(3) 0.2107(3) 0.6110(2) 0.0246(10) Uani 1 1 d . . .
H31 H 0.4879 0.2345 0.6061 0.037 Uiso 1 1 calc R . .
O32 O 0.5278(2) 0.3510(3) 0.52116(19) 0.0196(9) Uani 1 1 d . . .
H32 H 0.5241 0.4052 0.5351 0.029 Uiso 1 1 calc R . .
O33 O 0.7480(3) 0.3238(3) 0.54631(18) 0.0159(9) Uani 1 1 d . . .
O34 O 0.8434(3) 0.1684(3) 0.5898(2) 0.0262(10) Uani 1 1 d . . .
H34 H 0.8464 0.1759 0.5547 0.039 Uiso 1 1 calc R . .
O35 O 0.6628(2) 0.4514(3) 0.56411(17) 0.0140(8) Uani 1 1 d . . .
O36 O 0.5323(2) 0.5614(3) 0.52152(17) 0.0171(8) Uani 1 1 d . . .
H36 H 0.5157 0.5101 0.5352 0.026 Uiso 1 1 calc R . .
O37 O 0.5390(3) 0.7507(3) 0.56653(18) 0.0189(9) Uani 1 1 d . . .
H37 H 0.5531 0.7990 0.5846 0.028 Uiso 1 1 calc R . .
O38 O 0.7564(3) 0.6865(3) 0.5614(2) 0.0184(10) Uani 1 1 d . . .
O39 O 0.8385(3) 0.5663(3) 0.48459(18) 0.0199(9) Uani 1 1 d . . .
H39 H 0.8589 0.6202 0.4799 0.030 Uiso 1 1 calc R . .
O40 O 0.6704(2) 0.7102(3) 0.63854(18) 0.0187(9) Uani 1 1 d . . .
O41 O 0.5363(3) 0.8223(4) 0.6756(2) 0.0420(15) Uani 1 1 d . . .
H41 H 0.5470 0.8070 0.6422 0.063 Uiso 1 1 calc R . .
O42 O 0.5403(3) 0.8760(4) 0.79215(19) 0.0276(11) Uani 1 1 d . . .
H42 H 0.5016 0.8444 0.7783 0.041 Uiso 1 1 calc R . .
O43 O 0.7568(3) 0.8256(4) 0.7629(2) 0.0258(11) Uani 1 1 d . . .
O44 O 0.8593(4) 0.8326(5) 0.6711(2) 0.0549(19) Uani 1 1 d . . .
H44 H 0.8765 0.8246 0.6380 0.082 Uiso 1 1 calc R . .
O45 O 0.6654(2) 0.7563(3) 0.82439(16) 0.0145(8) Uani 1 1 d . . .
O46 O 0.5330(3) 0.7805(3) 0.8988(2) 0.0217(9) Uani 1 1 d . . .
H46 H 0.5338 0.8198 0.9253 0.032 Uiso 1 1 calc R . .
O47 O 0.5335(3) 0.6378(3) 0.98925(18) 0.0189(9) Uani 1 1 d . . .
H47 H 0.5105 0.6081 0.9629 0.028 Uiso 1 1 calc R . .
O48 O 0.7518(2) 0.6729(3) 0.95895(18) 0.0175(9) Uani 1 1 d . . .
O49 O 0.8281(3) 0.8442(3) 0.9156(2) 0.0279(10) Uani 1 1 d . . .
H49 H 0.8515 0.8417 0.9471 0.042 Uiso 1 1 calc R . .
O50 O 0.6682(2) 0.5443(3) 0.93996(18) 0.0159(8) Uani 1 1 d . . .
O51 O 0.5333(3) 0.4346(3) 0.9747(2) 0.0233(10) Uani 1 1 d . . .
H51 H 0.5412 0.4258 1.0094 0.035 Uiso 1 1 calc R . .
O52 O 0.5432(3) 0.2419(3) 0.93289(19) 0.0234(10) Uani 1 1 d . . .
H52 H 0.5277 0.2028 0.9573 0.035 Uiso 1 1 calc R . .
O54 O 0.7589(3) 0.3082(3) 0.94568(18) 0.0171(9) Uani 1 1 d . . .
O55 O 0.8373(3) 0.4336(3) 1.0219(2) 0.0300(11) Uani 1 1 d . . .
H55 H 0.8275 0.3767 1.0290 0.045 Uiso 1 1 calc R . .
O56 O 0.6799(3) 0.2811(3) 0.86623(18) 0.0186(9) Uani 1 1 d . . .
O57A O 0.5369(11) 0.1758(13) 0.8288(7) 0.041(2) Uani 0.362(11) 1 d P A 1
O57B O 0.5764(6) 0.1264(7) 0.8339(4) 0.041(2) Uani 0.638(11) 1 d P A 2
O58 O 0.5681(6) 0.0921(5) 0.7171(3) 0.086(3) Uani 1 1 d . A .
O59 O 0.7757(4) 0.1794(5) 0.7408(2) 0.0466(17) Uani 1 1 d . A .
O60 O 0.8858(3) 0.1973(5) 0.8344(2) 0.0421(14) Uani 1 1 d . . .
H60 H 0.8552 0.1496 0.8341 0.063 Uiso 1 1 calc R . .
O61 O 0.6708(3) 0.2345(4) 0.6828(2) 0.0245(11) Uani 1 1 d . A .
O62 O 0.4314(3) 0.0141(5) 0.59241(19) 0.0405(12) Uani 1 1 d . . .
O63 O 0.9415(3) 0.4708(3) 0.4071(2) 0.0282(10) Uani 1 1 d . . .
O64 O 0.8185(4) -0.0023(5) 0.8432(3) 0.0605(17) Uani 1 1 d . . .
O65 O 0.9602(3) 0.0864(4) 0.6605(2) 0.0316(11) Uani 1 1 d . . .
O66 O 0.0841(4) 0.3642(4) 0.4329(2) 0.0380(13) Uani 1 1 d . . .
O67 O 0.3959(3) 0.4716(5) 0.3997(3) 0.0485(16) Uani 1 1 d . . .
O68 O 0.0900(4) 0.6478(5) 0.0565(3) 0.0546(17) Uani 1 1 d G . .
O69 O 0.7694(5) 0.9923(7) 0.6173(3) 0.082(2) Uani 1 1 d . . .
C1 C 0.2254(4) 0.4556(4) 0.5234(2) 0.0165(11) Uani 1 1 d . . .
H1A H 0.2209 0.4086 0.4921 0.020 Uiso 1 1 calc R . .
C2 C 0.3036(3) 0.5150(5) 0.5166(2) 0.0157(10) Uani 1 1 d . . .
H2A H 0.3004 0.5511 0.4804 0.019 Uiso 1 1 calc R . .
C3 C 0.3095(4) 0.5833(4) 0.5651(3) 0.0187(12) Uani 1 1 d . . .
H3 H 0.3130 0.5473 0.6013 0.022 Uiso 1 1 calc R . .
C4 C 0.2334(3) 0.6461(4) 0.5662(2) 0.0143(11) Uani 1 1 d . . .
H4A H 0.2327 0.6879 0.5322 0.017 Uiso 1 1 calc R . .
C5 C 0.1558(3) 0.5870(4) 0.5680(3) 0.0166(11) Uani 1 1 d . . .
H5 H 0.1538 0.5539 0.6052 0.020 Uiso 1 1 calc R . .
C6 C 0.0783(4) 0.6418(5) 0.5613(3) 0.0204(13) Uani 1 1 d . . .
H6A H 0.0308 0.5982 0.5595 0.025 Uiso 1 1 calc R . .
H6B H 0.0706 0.6841 0.5941 0.025 Uiso 1 1 calc R . .
C7 C 0.2235(4) 0.7986(4) 0.6126(3) 0.0204(12) Uani 1 1 d . . .
H7A H 0.2164 0.8177 0.5723 0.025 Uiso 1 1 calc R . .
C8 C 0.2970(4) 0.8492(5) 0.6380(3) 0.0202(14) Uani 1 1 d . . .
H8 H 0.2861 0.9186 0.6379 0.024 Uiso 1 1 calc R . .
C9 C 0.3099(4) 0.8167(5) 0.6988(3) 0.0213(13) Uani 1 1 d . . .
H9A H 0.3226 0.7477 0.6988 0.026 Uiso 1 1 calc R . .
C10 C 0.2307(4) 0.8335(4) 0.7322(3) 0.0207(13) Uani 1 1 d . . .
H10 H 0.2222 0.9026 0.7381 0.025 Uiso 1 1 calc R . .
C11 C 0.1550(4) 0.7907(6) 0.7026(3) 0.0287(15) Uani 1 1 d . . .
H11 H 0.1588 0.7204 0.7039 0.034 Uiso 1 1 calc R . .
C12 C 0.0766(4) 0.8213(6) 0.7291(3) 0.0335(17) Uani 1 1 d . . .
H12A H 0.0299 0.7950 0.7075 0.040 Uiso 1 1 calc R . .
H12B H 0.0737 0.7961 0.7680 0.040 Uiso 1 1 calc R . .
C13 C 0.2299(4) 0.8394(5) 0.8360(3) 0.0210(13) Uani 1 1 d . . .
H13 H 0.2273 0.9080 0.8266 0.025 Uiso 1 1 calc R . .
C14 C 0.3058(4) 0.8210(4) 0.8711(3) 0.0185(12) Uani 1 1 d . . .
H14A H 0.3008 0.8565 0.9074 0.022 Uiso 1 1 calc R . .
C15 C 0.3102(3) 0.7168(4) 0.8843(2) 0.0155(11) Uani 1 1 d . . .
H15 H 0.3149 0.6807 0.8482 0.019 Uiso 1 1 calc R . .
C16 C 0.2321(4) 0.6870(4) 0.9147(3) 0.0180(13) Uani 1 1 d . . .
H16A H 0.2308 0.7145 0.9535 0.022 Uiso 1 1 calc R . .
C17 C 0.1555(3) 0.7169(4) 0.8817(3) 0.0155(11) Uani 1 1 d . . .
H17A H 0.1510 0.6773 0.8469 0.019 Uiso 1 1 calc R . .
C18 C 0.0774(4) 0.7067(5) 0.9156(3) 0.0244(14) Uani 1 1 d . . .
H18A H 0.0304 0.7288 0.8926 0.029 Uiso 1 1 calc R . .
H18B H 0.0685 0.6392 0.9243 0.029 Uiso 1 1 calc R . .
C19 C 0.2249(3) 0.5414(4) 0.9707(2) 0.0166(11) Uani 1 1 d . . .
H19A H 0.2223 0.5897 1.0014 0.020 Uiso 1 1 calc R . .
C20 C 0.2972(3) 0.4800(4) 0.9795(2) 0.0173(12) Uani 1 1 d . . .
H20 H 0.2906 0.4443 1.0156 0.021 Uiso 1 1 calc R . .
C21 C 0.3019(4) 0.4106(4) 0.9301(3) 0.0199(12) Uani 1 1 d . . .
H21 H 0.3063 0.4466 0.8939 0.024 Uiso 1 1 calc R . .
C22 C 0.2247(4) 0.3514(5) 0.9290(3) 0.0206(14) Uani 1 1 d . . .
H22 H 0.2234 0.3097 0.9631 0.025 Uiso 1 1 calc R . .
C23 C 0.1476(4) 0.4147(4) 0.9284(3) 0.0180(12) Uani 1 1 d . . .
H23 H 0.1443 0.4464 0.8908 0.022 Uiso 1 1 calc R . .
C24 C 0.0675(4) 0.3649(5) 0.9391(3) 0.0258(14) Uani 1 1 d . . .
H24A H 0.0218 0.4110 0.9386 0.031 Uiso 1 1 calc R . .
H24B H 0.0573 0.3179 0.9090 0.031 Uiso 1 1 calc R . .
C25 C 0.1893(5) 0.2083(5) 0.8781(3) 0.0257(15) Uani 1 1 d . A .
H25 H 0.1741 0.1891 0.9173 0.031 Uiso 1 1 calc R . .
C26 C 0.2467(5) 0.1342(5) 0.8530(3) 0.0292(15) Uani 1 1 d . . .
H26A H 0.2189 0.0714 0.8554 0.035 Uiso 1 1 calc R A .
C27 C 0.2629(4) 0.1558(5) 0.7919(3) 0.0243(14) Uani 1 1 d . A .
H27A H 0.2987 0.2129 0.7895 0.029 Uiso 1 1 calc R . .
C28 C 0.1853(4) 0.1735(5) 0.7582(3) 0.0200(12) Uani 1 1 d . . .
H28 H 0.1547 0.1134 0.7518 0.024 Uiso 1 1 calc R A .
C29 C 0.1316(4) 0.2450(5) 0.7873(3) 0.0228(13) Uani 1 1 d . A .
H29A H 0.1611 0.3069 0.7882 0.027 Uiso 1 1 calc R . .
C30 C 0.0489(4) 0.2589(5) 0.7593(3) 0.0279(15) Uani 1 1 d . . .
H30A H 0.0170 0.3065 0.7806 0.033 Uiso 1 1 calc R A .
H30B H 0.0570 0.2828 0.7205 0.033 Uiso 1 1 calc R . .
C31 C 0.2064(4) 0.1578(4) 0.6565(2) 0.0190(12) Uani 1 1 d . . .
H31A H 0.1993 0.0901 0.6671 0.023 Uiso 1 1 calc R A .
C32 C 0.2878(4) 0.1711(5) 0.6265(3) 0.0204(14) Uani 1 1 d . A .
H32A H 0.2866 0.1342 0.5905 0.024 Uiso 1 1 calc R . .
C33 C 0.2988(3) 0.2741(4) 0.6122(2) 0.0158(11) Uani 1 1 d . . .
H33 H 0.3019 0.3111 0.6480 0.019 Uiso 1 1 calc R A .
C34 C 0.2258(3) 0.3088(4) 0.5780(2) 0.0128(10) Uani 1 1 d . A .
H34A H 0.2280 0.2823 0.5389 0.015 Uiso 1 1 calc R . .
C35 C 0.1429(3) 0.2844(4) 0.6057(2) 0.0141(11) Uani 1 1 d . . .
H35 H 0.1362 0.3236 0.6405 0.017 Uiso 1 1 calc R A .
C36 C 0.0707(3) 0.3006(4) 0.5679(2) 0.0158(11) Uani 1 1 d . A .
H36A H 0.0194 0.2856 0.5885 0.019 Uiso 1 1 calc R . .
H36B H 0.0687 0.3678 0.5568 0.019 Uiso 1 1 calc R . .
C37 C 0.6771(4) 0.2386(5) 0.6215(2) 0.0191(12) Uani 1 1 d . . .
H37A H 0.6844 0.1737 0.6058 0.023 Uiso 1 1 calc R . .
C38 C 0.5960(4) 0.2804(4) 0.6012(2) 0.0165(11) Uani 1 1 d . . .
H38 H 0.5830 0.3377 0.6241 0.020 Uiso 1 1 calc R . .
C39 C 0.6021(4) 0.3082(5) 0.5394(3) 0.0171(13) Uani 1 1 d . . .
H39A H 0.6107 0.2496 0.5167 0.020 Uiso 1 1 calc R . .
C40 C 0.6745(3) 0.3705(4) 0.5308(2) 0.0159(11) Uani 1 1 d . . .
H40 H 0.6776 0.3892 0.4902 0.019 Uiso 1 1 calc R . .
C41 C 0.7518(4) 0.3019(5) 0.6053(2) 0.0172(12) Uani 1 1 d . . .
H41A H 0.7488 0.3619 0.6273 0.021 Uiso 1 1 calc R . .
C42 C 0.8343(4) 0.2559(5) 0.6159(3) 0.0283(15) Uani 1 1 d . . .
H42A H 0.8782 0.2986 0.6023 0.034 Uiso 1 1 calc R . .
H42B H 0.8418 0.2479 0.6571 0.034 Uiso 1 1 calc R . .
C43 C 0.6754(3) 0.5427(4) 0.5416(2) 0.0131(11) Uani 1 1 d . . .
H43 H 0.6825 0.5388 0.4997 0.016 Uiso 1 1 calc R . .
C44 C 0.5972(3) 0.5979(4) 0.5556(2) 0.0127(11) Uani 1 1 d . . .
H44A H 0.5831 0.5861 0.5961 0.015 Uiso 1 1 calc R . .
C45 C 0.6093(4) 0.7029(5) 0.5477(3) 0.0171(13) Uani 1 1 d . . .
H45 H 0.6185 0.7169 0.5068 0.021 Uiso 1 1 calc R . .
C46 C 0.6847(3) 0.7320(4) 0.5816(2) 0.0153(11) Uani 1 1 d . . .
H46A H 0.6922 0.8017 0.5779 0.018 Uiso 1 1 calc R . .
C47 C 0.7531(3) 0.5857(4) 0.5689(3) 0.0170(12) Uani 1 1 d . . .
H47A H 0.7528 0.5712 0.6102 0.020 Uiso 1 1 calc R . .
C48 C 0.8325(3) 0.5470(5) 0.5430(3) 0.0196(12) Uani 1 1 d . . .
H48A H 0.8802 0.5751 0.5627 0.024 Uiso 1 1 calc R . .
H48B H 0.8346 0.4779 0.5488 0.024 Uiso 1 1 calc R . .
C49 C 0.6814(4) 0.7820(5) 0.6798(3) 0.0182(14) Uani 1 1 d . . .
H49A H 0.6955 0.8432 0.6612 0.022 Uiso 1 1 calc R . .
C50 C 0.6019(4) 0.7914(5) 0.7120(3) 0.0219(13) Uani 1 1 d . . .
H50 H 0.5871 0.7292 0.7292 0.026 Uiso 1 1 calc R . .
C51 C 0.6120(4) 0.8645(4) 0.7583(3) 0.0222(14) Uani 1 1 d . . .
H51A H 0.6238 0.9264 0.7398 0.027 Uiso 1 1 calc R . .
C52 C 0.6866(4) 0.8391(4) 0.7955(3) 0.0168(12) Uani 1 1 d . . .
H52A H 0.6966 0.8908 0.8233 0.020 Uiso 1 1 calc R . .
C53 C 0.7491(4) 0.7536(5) 0.7212(3) 0.0198(12) Uani 1 1 d . . .
H53 H 0.7341 0.6926 0.7398 0.024 Uiso 1 1 calc R . .
C54 C 0.8337(4) 0.7446(6) 0.6938(3) 0.0351(18) Uani 1 1 d . . .
H54A H 0.8741 0.7231 0.7223 0.042 Uiso 1 1 calc R . .
H54B H 0.8315 0.6969 0.6633 0.042 Uiso 1 1 calc R . .
C55 C 0.6751(4) 0.7549(4) 0.8848(3) 0.0155(12) Uani 1 1 d . . .
H55A H 0.6807 0.8210 0.8990 0.019 Uiso 1 1 calc R . .
C56 C 0.5959(3) 0.7123(4) 0.9074(2) 0.0144(11) Uani 1 1 d . . .
H56 H 0.5824 0.6550 0.8847 0.017 Uiso 1 1 calc R . .
C57 C 0.6053(3) 0.6835(4) 0.9682(3) 0.0160(12) Uani 1 1 d . . .
H57 H 0.6140 0.7421 0.9910 0.019 Uiso 1 1 calc R . .
C58 C 0.6801(3) 0.6224(4) 0.9753(2) 0.0148(11) Uani 1 1 d . . .
H58 H 0.6851 0.6013 1.0155 0.018 Uiso 1 1 calc R . .
C59 C 0.7512(3) 0.6992(4) 0.9005(3) 0.0186(12) Uani 1 1 d . . .
H59 H 0.7521 0.6403 0.8773 0.022 Uiso 1 1 calc R . .
C60 C 0.8296(4) 0.7523(5) 0.8897(3) 0.0235(14) Uani 1 1 d . . .
H60A H 0.8765 0.7159 0.9049 0.028 Uiso 1 1 calc R . .
H60B H 0.8376 0.7593 0.8485 0.028 Uiso 1 1 calc R . .
C61 C 0.6773(3) 0.4509(4) 0.9620(2) 0.0134(11) Uani 1 1 d . . .
H61 H 0.6806 0.4531 1.0041 0.016 Uiso 1 1 calc R . .
C62 C 0.6007(3) 0.3977(4) 0.9438(3) 0.0176(12) Uani 1 1 d . . .
H62 H 0.5911 0.4083 0.9026 0.021 Uiso 1 1 calc R . .
C63 C 0.6131(4) 0.2941(5) 0.9543(3) 0.0190(13) Uani 1 1 d . . .
H63 H 0.6195 0.2824 0.9957 0.023 Uiso 1 1 calc R . .
C64 C 0.6893(4) 0.2601(5) 0.9232(3) 0.0205(13) Uani 1 1 d . . .
H64 H 0.6959 0.1905 0.9284 0.025 Uiso 1 1 calc R . .
C65 C 0.7568(3) 0.4084(4) 0.9378(3) 0.0162(12) Uani 1 1 d . . .
H65 H 0.7581 0.4216 0.8963 0.019 Uiso 1 1 calc R . .
C66 C 0.8333(4) 0.4485(5) 0.9637(3) 0.0228(13) Uani 1 1 d . . .
H66A H 0.8818 0.4193 0.9457 0.027 Uiso 1 1 calc R . .
H66B H 0.8353 0.5171 0.9562 0.027 Uiso 1 1 calc R . .
C67 C 0.7006(5) 0.2099(5) 0.8254(3) 0.0281(15) Uani 1 1 d . A .
H67 H 0.7228 0.1524 0.8444 0.034 Uiso 1 1 calc R . .
C68 C 0.6205(7) 0.1870(8) 0.7936(4) 0.060(3) Uani 1 1 d . . .
H68 H 0.6105 0.2456 0.7713 0.072 Uiso 1 1 calc R A 1
C69 C 0.6361(8) 0.1162(6) 0.7497(4) 0.061(3) Uani 1 1 d . A .
H69 H 0.6571 0.0578 0.7684 0.074 Uiso 1 1 calc R . .
C70 C 0.7072(6) 0.1568(5) 0.7098(3) 0.046(2) Uani 1 1 d . . .
H70 H 0.7220 0.1082 0.6809 0.055 Uiso 1 1 calc R A .
C71 C 0.7613(4) 0.2484(5) 0.7848(3) 0.0287(16) Uani 1 1 d . . .
H71 H 0.7376 0.3064 0.7671 0.034 Uiso 1 1 calc R A .
C72 C 0.8443(4) 0.2733(6) 0.8099(3) 0.0371(19) Uani 1 1 d . A .
H72A H 0.8794 0.3003 0.7798 0.044 Uiso 1 1 calc R . .
H72B H 0.8364 0.3226 0.8390 0.044 Uiso 1 1 calc R . .

loop_
_atom_site_aniso_label
_atom_site_aniso_U_11
_atom_site_aniso_U_22
_atom_site_aniso_U_33
_atom_site_aniso_U_23
_atom_site_aniso_U_13
_atom_site_aniso_U_12
Au1 0.03292(12) 0.02370(11) 0.02218(11) -0.00298(13) -0.00088(8) 0.00227(14)
Cl1 0.0639(16) 0.085(3) 0.115(2) 0.0057(19) -0.0395(17) -0.0193(17)
Cl2 0.0849(18) 0.0546(13) 0.0361(11) 0.0005(10) 0.0180(11) 0.0063(12)
Cl3 0.192(4) 0.0658(19) 0.0391(13) -0.0195(12) 0.0371(19) 0.003(2)
Cl4 0.0429(11) 0.069(2) 0.0883(18) 0.0176(15) -0.0055(12) -0.0010(12)
K1 0.0358(9) 0.0413(14) 0.1000(17) 0.0007(11) -0.0014(10) 0.0002(9)
O1 0.019(2) 0.018(2) 0.031(2) -0.0002(19) 0.0067(19) 0.0063(18)
O2 0.0117(19) 0.018(2) 0.047(3) 0.004(2) 0.0015(19) 0.0003(17)
O3 0.0138(16) 0.023(2) 0.0176(17) -0.001(2) -0.0011(13) 0.003(2)
O4 0.012(2) 0.034(3) 0.030(3) 0.010(2) 0.0012(18) 0.0096(19)
O5 0.021(2) 0.016(2) 0.015(2) 0.0005(16) -0.0046(16) 0.0085(17)
O6 0.024(2) 0.030(3) 0.018(2) -0.0046(19) 0.0006(18) 0.004(2)
O7 0.020(2) 0.032(3) 0.021(2) -0.0040(19) 0.0009(18) -0.0023(19)
O8 0.021(2) 0.030(2) 0.014(2) 0.0006(19) -0.0050(18) 0.0114(19)
O9 0.044(3) 0.060(4) 0.037(3) -0.011(3) 0.003(3) 0.030(3)
O10 0.034(2) 0.018(2) 0.014(2) -0.0018(17) -0.0018(18) 0.0080(19)
O11 0.022(2) 0.029(2) 0.023(2) 0.0081(19) 0.0016(18) -0.0026(19)
O12 0.0138(19) 0.022(2) 0.018(2) 0.0033(18) -0.0033(17) 0.0010(17)
O13 0.020(2) 0.016(2) 0.019(2) -0.0041(17) -0.0002(18) 0.0041(18)
O14 0.015(2) 0.030(3) 0.027(2) -0.003(2) 0.0068(18) 0.0046(18)
O15 0.017(2) 0.018(2) 0.0143(19) -0.0011(16) -0.0025(16) 0.0000(16)
O16 0.015(2) 0.025(2) 0.044(3) 0.013(2) -0.010(2) -0.0077(17)
O17 0.022(2) 0.029(3) 0.032(3) 0.011(2) 0.006(2) 0.009(2)
O18 0.0132(17) 0.021(3) 0.0199(19) -0.0064(15) 0.0040(15) 0.0012(15)
O19 0.023(2) 0.065(4) 0.026(3) 0.007(3) -0.001(2) -0.024(3)
O20 0.029(2) 0.020(2) 0.017(2) -0.0027(18) 0.0042(18) -0.0004(19)
O21 0.042(3) 0.054(4) 0.022(3) 0.007(2) -0.005(2) 0.011(3)
O22 0.036(3) 0.046(3) 0.025(3) -0.002(2) -0.001(2) 0.025(2)
O23 0.032(3) 0.028(3) 0.023(2) -0.003(2) 0.010(2) -0.002(2)
O24 0.026(2) 0.028(3) 0.040(3) -0.003(2) 0.003(2) 0.002(2)
O25 0.024(2) 0.015(2) 0.017(2) -0.0017(17) 0.0033(18) 0.0029(18)
O26 0.025(2) 0.030(2) 0.017(2) -0.0036(19) -0.0058(18) 0.012(2)
O27 0.0090(18) 0.024(2) 0.020(2) 0.0014(18) 0.0008(16) 0.0028(16)
O28 0.018(2) 0.018(2) 0.018(2) -0.0006(17) 0.0018(17) -0.0046(17)
O29 0.0155(19) 0.025(2) 0.016(2) -0.0051(17) -0.0047(17) -0.0047(18)
O30 0.018(2) 0.013(2) 0.013(2) 0.0043(16) -0.0014(16) -0.0007(17)
O31 0.015(2) 0.025(2) 0.034(3) 0.009(2) 0.0038(19) -0.0014(18)
O32 0.0108(18) 0.017(2) 0.031(2) -0.0021(18) -0.0043(17) 0.0015(16)
O33 0.0084(18) 0.024(2) 0.015(2) -0.0012(17) -0.0037(16) 0.0051(17)
O34 0.023(2) 0.030(3) 0.025(2) 0.004(2) 0.006(2) 0.012(2)
O35 0.0172(19) 0.0111(19) 0.014(2) -0.0015(16) -0.0001(16) -0.0018(16)
O36 0.0122(19) 0.018(2) 0.021(2) -0.0028(17) -0.0048(16) -0.0034(16)
O37 0.020(2) 0.017(2) 0.020(2) -0.0005(17) -0.0016(17) 0.0073(17)
O38 0.014(2) 0.019(2) 0.023(2) -0.0013(18) 0.0076(18) -0.0041(17)
O39 0.016(2) 0.022(2) 0.022(2) -0.0003(18) 0.0069(17) 0.0001(17)
O40 0.0158(19) 0.020(2) 0.021(2) -0.0029(17) 0.0014(17) -0.0061(17)
O41 0.038(3) 0.066(4) 0.023(3) -0.028(3) -0.019(2) 0.034(3)
O42 0.027(2) 0.036(3) 0.020(2) -0.005(2) -0.0070(19) 0.013(2)
O43 0.020(2) 0.037(3) 0.020(2) -0.007(2) 0.0056(19) -0.015(2)
O44 0.043(3) 0.094(5) 0.028(3) -0.005(3) 0.015(3) -0.038(4)
O45 0.0102(17) 0.020(2) 0.0133(19) -0.0007(16) -0.0015(15) -0.0014(16)
O46 0.013(2) 0.021(2) 0.030(3) -0.0008(19) 0.0045(18) 0.0047(17)
O47 0.016(2) 0.019(2) 0.022(2) -0.0023(18) 0.0095(17) 0.0010(17)
O48 0.0143(19) 0.022(2) 0.016(2) 0.0008(18) -0.0001(16) -0.0034(17)
O49 0.025(2) 0.029(3) 0.029(3) 0.000(2) -0.009(2) -0.006(2)
O50 0.0155(19) 0.0136(19) 0.018(2) -0.0022(16) 0.0027(17) 0.0011(16)
O51 0.016(2) 0.028(3) 0.026(2) -0.007(2) 0.0090(18) 0.0019(19)
O52 0.025(2) 0.026(2) 0.019(2) 0.0071(19) 0.0023(19) -0.0097(19)
O54 0.019(2) 0.017(2) 0.016(2) -0.0016(17) -0.0034(16) 0.0047(17)
O55 0.026(2) 0.029(3) 0.035(3) 0.006(2) -0.012(2) -0.001(2)
O56 0.022(2) 0.016(2) 0.018(2) 0.0015(18) 0.0038(18) 0.0036(18)
O57A 0.046(6) 0.035(5) 0.041(4) 0.005(4) 0.009(4) -0.024(4)
O57B 0.046(6) 0.035(5) 0.041(4) 0.005(4) 0.009(4) -0.024(4)
O58 0.147(8) 0.054(4) 0.057(5) -0.001(4) -0.046(5) -0.049(5)
O59 0.064(4) 0.057(4) 0.019(3) -0.010(3) -0.005(3) 0.043(3)
O60 0.033(3) 0.060(4) 0.033(3) 0.012(3) 0.003(2) 0.014(3)
O61 0.038(3) 0.018(2) 0.018(2) -0.004(2) -0.003(2) 0.005(2)
O62 0.050(3) 0.043(3) 0.028(2) 0.003(3) 0.006(2) 0.022(3)
O63 0.024(2) 0.026(2) 0.035(3) -0.009(2) 0.008(2) -0.0065(19)
O64 0.057(4) 0.038(4) 0.087(5) 0.003(4) 0.001(3) -0.010(3)
O65 0.033(3) 0.040(3) 0.021(2) 0.001(2) -0.003(2) 0.001(2)
O66 0.052(3) 0.039(3) 0.023(3) 0.005(2) -0.003(2) 0.006(3)
O67 0.028(3) 0.065(4) 0.052(4) -0.007(3) -0.002(3) 0.009(3)
O68 0.080(5) 0.044(4) 0.040(3) -0.004(3) 0.002(3) -0.016(3)
O69 0.084(5) 0.090(7) 0.073(5) -0.017(5) -0.001(4) 0.002(5)
C1 0.016(3) 0.019(3) 0.015(3) 0.002(2) 0.001(2) 0.001(2)
C2 0.014(2) 0.015(3) 0.018(2) 0.002(3) 0.0019(18) 0.002(3)
C3 0.014(3) 0.013(3) 0.030(3) 0.003(2) -0.002(2) -0.003(2)
C4 0.013(3) 0.017(3) 0.013(3) -0.001(2) 0.002(2) 0.007(2)
C5 0.014(3) 0.016(3) 0.020(3) -0.002(2) 0.000(2) 0.003(2)
C6 0.012(3) 0.032(4) 0.017(3) 0.009(3) 0.003(2) 0.002(2)
C7 0.029(3) 0.019(3) 0.013(3) 0.001(2) -0.001(2) 0.004(3)
C8 0.023(3) 0.018(3) 0.020(3) -0.002(3) 0.001(3) 0.001(3)
C9 0.019(3) 0.029(3) 0.016(3) -0.001(3) -0.001(2) 0.002(3)
C10 0.029(3) 0.014(3) 0.020(3) -0.002(2) -0.004(3) 0.008(2)
C11 0.025(3) 0.041(4) 0.020(3) 0.001(3) -0.010(3) 0.012(3)
C12 0.017(3) 0.059(5) 0.025(4) -0.002(3) 0.001(3) 0.009(3)
C13 0.027(3) 0.018(3) 0.018(3) -0.002(2) 0.005(3) 0.011(3)
C14 0.024(3) 0.015(3) 0.016(3) -0.006(2) 0.005(2) -0.005(2)
C15 0.016(3) 0.021(3) 0.009(3) 0.002(2) 0.004(2) 0.005(2)
C16 0.012(3) 0.016(3) 0.026(3) -0.007(3) -0.006(2) 0.007(2)
C17 0.014(3) 0.016(3) 0.016(3) -0.003(2) -0.008(2) 0.000(2)
C18 0.017(3) 0.025(3) 0.031(4) -0.006(3) -0.013(3) 0.004(3)
C19 0.013(2) 0.022(3) 0.016(3) 0.002(2) 0.001(2) -0.005(2)
C20 0.015(2) 0.022(3) 0.015(3) -0.001(2) -0.004(2) -0.008(2)
C21 0.015(3) 0.020(3) 0.025(3) 0.004(2) 0.004(2) 0.003(2)
C22 0.024(3) 0.023(3) 0.014(3) 0.003(3) 0.001(2) -0.002(3)
C23 0.014(3) 0.020(3) 0.020(3) -0.003(2) -0.001(2) 0.000(2)
C24 0.017(3) 0.031(4) 0.029(3) -0.003(3) -0.007(3) -0.006(3)
C25 0.035(4) 0.021(3) 0.020(3) 0.002(3) 0.004(3) 0.000(3)
C26 0.045(4) 0.024(3) 0.019(3) -0.002(3) 0.002(3) 0.005(3)
C27 0.030(3) 0.029(4) 0.014(3) -0.002(3) -0.003(2) 0.004(3)
C28 0.023(3) 0.021(3) 0.016(3) -0.004(2) 0.003(2) 0.000(2)
C29 0.028(3) 0.025(3) 0.016(3) -0.003(2) 0.008(2) -0.007(3)
C30 0.018(3) 0.028(3) 0.037(4) -0.001(3) 0.006(3) -0.002(3)
C31 0.028(3) 0.015(3) 0.014(3) 0.001(2) 0.005(2) 0.004(2)
C32 0.023(3) 0.021(3) 0.017(3) 0.000(3) -0.002(3) 0.001(3)
C33 0.013(3) 0.020(3) 0.015(3) -0.006(2) -0.001(2) 0.008(2)
C34 0.014(2) 0.015(3) 0.009(2) -0.002(2) 0.003(2) -0.001(2)
C35 0.013(2) 0.017(3) 0.012(3) -0.001(2) 0.004(2) 0.003(2)
C36 0.007(2) 0.019(3) 0.022(3) -0.002(2) 0.003(2) 0.000(2)
C37 0.023(3) 0.023(3) 0.011(3) -0.002(2) 0.000(2) 0.010(2)
C38 0.017(3) 0.018(3) 0.014(3) -0.002(2) 0.001(2) 0.002(2)
C39 0.015(3) 0.017(3) 0.019(3) -0.006(2) -0.001(2) 0.009(2)
C40 0.015(3) 0.018(3) 0.015(3) -0.003(2) 0.001(2) 0.006(2)
C41 0.014(3) 0.026(3) 0.011(3) -0.004(2) -0.003(2) 0.007(2)
C42 0.013(3) 0.038(4) 0.034(4) -0.002(3) -0.006(3) 0.013(3)
C43 0.013(2) 0.014(2) 0.013(3) 0.000(2) 0.000(2) -0.003(2)
C44 0.011(2) 0.016(3) 0.011(3) -0.004(2) 0.001(2) -0.001(2)
C45 0.014(3) 0.019(3) 0.018(3) -0.001(3) 0.001(2) -0.001(2)
C46 0.018(3) 0.018(3) 0.010(3) -0.001(2) 0.003(2) -0.001(2)
C47 0.013(3) 0.016(3) 0.021(3) 0.002(2) -0.001(2) 0.000(2)
C48 0.012(3) 0.024(3) 0.023(3) 0.002(2) 0.002(2) -0.002(2)
C49 0.020(3) 0.020(3) 0.014(3) 0.000(3) 0.002(3) -0.007(3)
C50 0.017(3) 0.023(3) 0.026(3) -0.005(3) -0.004(2) 0.007(2)
C51 0.030(3) 0.007(3) 0.029(3) -0.001(2) 0.004(3) 0.007(2)
C52 0.020(3) 0.016(3) 0.014(3) -0.002(2) -0.002(2) -0.004(2)
C53 0.016(3) 0.028(3) 0.015(3) 0.003(2) -0.001(2) -0.010(2)
C54 0.013(3) 0.063(5) 0.029(4) -0.008(4) 0.007(3) -0.007(3)
C55 0.013(3) 0.018(3) 0.015(3) -0.008(2) 0.000(2) -0.001(2)
C56 0.014(2) 0.014(3) 0.015(3) 0.002(2) 0.004(2) 0.001(2)
C57 0.012(2) 0.018(3) 0.018(3) -0.001(2) 0.008(2) -0.007(2)
C58 0.015(3) 0.019(3) 0.011(3) 0.001(2) 0.001(2) -0.002(2)
C59 0.012(3) 0.022(3) 0.022(3) -0.002(2) 0.001(2) -0.002(2)
C60 0.012(3) 0.026(3) 0.032(4) 0.009(3) -0.004(2) -0.002(2)
C61 0.015(3) 0.013(3) 0.013(3) 0.005(2) 0.004(2) 0.005(2)
C62 0.010(2) 0.023(3) 0.019(3) 0.005(2) 0.005(2) 0.001(2)
C63 0.017(3) 0.020(3) 0.020(3) 0.007(2) 0.010(2) 0.006(2)
C64 0.022(3) 0.021(3) 0.018(3) 0.012(2) 0.007(2) 0.004(2)
C65 0.014(3) 0.015(3) 0.020(3) 0.005(2) 0.004(2) 0.008(2)
C66 0.014(3) 0.025(3) 0.029(3) 0.004(3) -0.003(2) 0.003(2)
C67 0.047(4) 0.019(3) 0.019(3) 0.003(3) 0.000(3) 0.001(3)
C68 0.084(7) 0.070(7) 0.027(4) -0.006(4) 0.010(4) -0.065(6)
C69 0.132(10) 0.026(4) 0.026(4) 0.005(3) -0.037(5) -0.027(5)
C70 0.093(7) 0.021(4) 0.022(4) -0.005(3) -0.010(4) 0.021(4)
C71 0.031(4) 0.034(4) 0.021(3) -0.007(3) 0.002(3) 0.022(3)
C72 0.024(3) 0.062(5) 0.025(4) -0.008(4) 0.001(3) 0.020(3)

loop_
_atom_type_symbol
_atom_type_description
_atom_type_scat_dispersion_real
_atom_type_scat_dispersion_imag
_atom_type_scat_source
C C 0.0033 0.0016 'International Tables Vol C Tables 4.2.6.8 and 6.1.1.4'
H H 0.0000 0.0000 'International Tables Vol C Tables 4.2.6.8 and 6.1.1.4'
O O 0.0106 0.0060 'International Tables Vol C Tables 4.2.6.8 and 6.1.1.4'
Cl Cl 0.1484 0.1585 'International Tables Vol C Tables 4.2.6.8 and 6.1.1.4'
K K 0.2009 0.2494 'International Tables Vol C Tables 4.2.6.8 and 6.1.1.4'
Au Au -2.0133 8.8022 'International Tables Vol C Tables 4.2.6.8 and 6.1.1.4'

loop_
_geom_angle_atom_site_label_1
_geom_angle_atom_site_label_2
_geom_angle_atom_site_label_3
_geom_angle
_geom_angle_site_symmetry_1
_geom_angle_site_symmetry_3
Cl3 Au1 Cl4 90.97(15) . .
Cl3 Au1 Cl2 179.26(12) . .
Cl4 Au1 Cl2 89.24(11) . .
Cl3 Au1 Cl1 89.87(15) . .
Cl4 Au1 Cl1 179.01(12) . .
Cl2 Au1 Cl1 89.93(13) . .
O57B K1 O57A 21.2(4) . .
O57B K1 O42 90.6(3) . 1_545
O57A K1 O42 110.5(5) . 1_545
O57B K1 O22 126.7(3) . .
O57A K1 O22 106.6(5) . .
O42 K1 O22 127.07(18) 1_545 .
O57B K1 O11 143.3(3) . 1_545
O57A K1 O11 160.0(4) . 1_545
O42 K1 O11 65.35(16) 1_545 1_545
O22 K1 O11 89.85(17) . 1_545
O57B K1 O21 101.5(3) . .
O57A K1 O21 85.3(4) . .
O42 K1 O21 155.57(18) 1_545 .
O22 K1 O21 60.77(15) . .
O11 K1 O21 93.31(16) 1_545 .
O57B K1 O58 56.1(2) . .
O57A K1 O58 58.9(4) . .
O42 K1 O58 73.5(2) 1_545 .
O22 K1 O58 96.0(2) . .
O11 K1 O58 131.86(19) 1_545 .
O21 K1 O58 130.8(2) . .
O57B K1 O7 138.7(2) . 1_545
O57A K1 O7 143.6(4) . 1_545
O42 K1 O7 61.27(14) 1_545 1_545
O22 K1 O7 66.36(15) . 1_545
O11 K1 O7 53.53(13) 1_545 1_545
O21 K1 O7 116.54(15) . 1_545
O58 K1 O7 85.56(15) . 1_545
C2 O1 H1 109.5 . .
C3 O2 H2 109.5 . .
C1 O3 C5 114.8(4) . .
C6 O4 H4 109.5 . .
C7 O5 C4 118.9(4) . .
C8 O6 H6 109.5 . .
C9 O7 K1 151.5(4) . 1_565
C9 O7 H7 109.5 . .
K1 O7 H7 99.0 1_565 .
C7 O8 C11 113.9(5) . .
C12 O9 H9 109.5 . .
C13 O10 C10 119.8(5) . .
C14 O11 K1 135.1(4) . 1_565
C15 O12 H12 109.5 . .
C13 O13 C17 114.1(5) . .
C18 O14 H14 109.5 . .
C16 O15 C19 119.8(5) . .
C20 O16 H16 109.5 . .
C21 O17 H17 109.5 . .
C19 O18 C23 115.1(4) . .
C24 O19 H19 109.5 . .
C25 O20 C22 119.3(5) . .
C26 O21 K1 108.9(4) . .
C27 O22 K1 117.5(4) . .
C25 O23 C29 113.8(5) . .
C30 O24 H24 109.5 . .
C31 O25 C28 118.6(5) . .
C32 O26 H26 109.5 . .
C33 O27 H27 109.5 . .
C31 O28 C35 114.3(4) . .
C36 O29 H29 109.5 . .
C1 O30 C34 119.2(4) . .
C38 O31 H31 109.5 . .
C39 O32 H32 109.5 . .
C40 O33 C41 112.9(4) . .
C42 O34 H34 109.5 . .
C40 O35 C43 121.0(4) . .
C44 O36 H36 109.5 . .
C45 O37 H37 109.5 . .
C46 O38 C47 112.4(4) . .
C48 O39 H39 109.5 . .
C46 O40 C49 118.9(5) . .
C50 O41 H41 109.5 . .
C51 O42 K1 133.6(4) . 1_565
C51 O42 H42 109.5 . .
K1 O42 H42 94.7 1_565 .
C52 O43 C53 114.2(4) . .
C54 O44 H44 109.5 . .
C52 O45 C55 118.1(5) . .
C56 O46 H46 109.5 . .
C57 O47 H47 109.5 . .
C58 O48 C59 112.9(4) . .
C60 O49 H49 109.5 . .
C58 O50 C61 119.9(4) . .
C62 O51 H51 109.5 . .
C63 O52 H52 109.5 . .
C64 O54 C65 114.0(4) . .
C66 O55 H55 109.5 . .
C64 O56 C67 118.5(5) . .
C68 O57A K1 120.5(10) . .
C68 O57B K1 129.4(7) . .
C69 O58 K1 98.4(6) . .
C70 O59 C71 114.3(6) . .
C72 O60 H60 109.5 . .
C70 O61 C37 117.1(5) . .
O30 C1 O3 109.8(4) . .
O30 C1 C2 106.5(5) . .
O3 C1 C2 109.2(5) . .
O30 C1 H1A 110.4 . .
O3 C1 H1A 110.4 . .
C2 C1 H1A 110.4 . .
O1 C2 C3 111.8(4) . .
O1 C2 C1 108.5(6) . .
C3 C2 C1 109.0(4) . .
O1 C2 H2A 109.2 . .
C3 C2 H2A 109.2 . .
C1 C2 H2A 109.2 . .
O2 C3 C2 108.9(5) . .
O2 C3 C4 110.4(5) . .
C2 C3 C4 109.7(5) . .
O2 C3 H3 109.3 . .
C2 C3 H3 109.3 . .
C4 C3 H3 109.3 . .
O5 C4 C5 110.0(5) . .
O5 C4 C3 106.2(5) . .
C5 C4 C3 110.7(5) . .
O5 C4 H4A 110.0 . .
C5 C4 H4A 110.0 . .
C3 C4 H4A 110.0 . .
O3 C5 C6 106.3(5) . .
O3 C5 C4 111.4(5) . .
C6 C5 C4 114.4(5) . .
O3 C5 H5 108.2 . .
C6 C5 H5 108.2 . .
C4 C5 H5 108.2 . .
O4 C6 C5 109.6(5) . .
O4 C6 H6A 109.8 . .
C5 C6 H6A 109.8 . .
O4 C6 H6B 109.8 . .
C5 C6 H6B 109.8 . .
H6A C6 H6B 108.2 . .
O5 C7 O8 110.5(5) . .
O5 C7 C8 107.1(5) . .
O8 C7 C8 109.3(5) . .
O5 C7 H7A 109.9 . .
O8 C7 H7A 109.9 . .
C8 C7 H7A 109.9 . .
O6 C8 C7 110.4(5) . .
O6 C8 C9 109.8(5) . .
C7 C8 C9 109.8(5) . .
O6 C8 H8 108.9 . .
C7 C8 H8 108.9 . .
C9 C8 H8 108.9 . .
O7 C9 C8 111.6(5) . .
O7 C9 C10 109.1(5) . .
C8 C9 C10 109.1(5) . .
O7 C9 H9A 109.0 . .
C8 C9 H9A 109.0 . .
C10 C9 H9A 109.0 . .
O10 C10 C9 107.8(5) . .
O10 C10 C11 107.4(5) . .
C9 C10 C11 112.0(5) . .
O10 C10 H10 109.9 . .
C9 C10 H10 109.9 . .
C11 C10 H10 109.9 . .
O8 C11 C12 106.9(5) . .
O8 C11 C10 109.9(6) . .
C12 C11 C10 112.2(6) . .
O8 C11 H11 109.3 . .
C12 C11 H11 109.3 . .
C10 C11 H11 109.3 . .
O9 C12 C11 111.7(7) . .
O9 C12 H12A 109.3 . .
C11 C12 H12A 109.3 . .
O9 C12 H12B 109.3 . .
C11 C12 H12B 109.3 . .
H12A C12 H12B 107.9 . .
O13 C13 O10 112.2(6) . .
O13 C13 C14 110.9(5) . .
O10 C13 C14 106.7(5) . .
O13 C13 H13 109.0 . .
O10 C13 H13 109.0 . .
C14 C13 H13 109.0 . .
O11 C14 C15 111.0(5) . .
O11 C14 C13 111.3(5) . .
C15 C14 C13 108.7(5) . .
O11 C14 H14A 108.6 . .
C15 C14 H14A 108.6 . .
C13 C14 H14A 108.6 . .
O12 C15 C14 108.3(5) . .
O12 C15 C16 111.9(5) . .
C14 C15 C16 109.3(5) . .
O12 C15 H15 109.1 . .
C14 C15 H15 109.1 . .
C16 C15 H15 109.1 . .
O15 C16 C15 106.7(5) . .
O15 C16 C17 108.5(5) . .
C15 C16 C17 111.2(5) . .
O15 C16 H16A 110.1 . .
C15 C16 H16A 110.1 . .
C17 C16 H16A 110.1 . .
O13 C17 C18 105.4(5) . .
O13 C17 C16 112.0(5) . .
C18 C17 C16 112.8(5) . .
O13 C17 H17A 108.8 . .
C18 C17 H17A 108.8 . .
C16 C17 H17A 108.8 . .
O14 C18 C17 112.2(5) . .
O14 C18 H18A 109.2 . .
C17 C18 H18A 109.2 . .
O14 C18 H18B 109.2 . .
C17 C18 H18B 109.2 . .
H18A C18 H18B 107.9 . .
O15 C19 O18 109.9(4) . .
O15 C19 C20 108.3(5) . .
O18 C19 C20 109.9(5) . .
O15 C19 H19A 109.6 . .
O18 C19 H19A 109.6 . .
C20 C19 H19A 109.6 . .
O16 C20 C19 109.1(5) . .
O16 C20 C21 111.1(5) . .
C19 C20 C21 108.2(5) . .
O16 C20 H20 109.5 . .
C19 C20 H20 109.5 . .
C21 C20 H20 109.5 . .
O17 C21 C22 110.7(5) . .
O17 C21 C20 109.2(5) . .
C22 C21 C20 109.1(5) . .
O17 C21 H21 109.3 . .
C22 C21 H21 109.3 . .
C20 C21 H21 109.3 . .
O20 C22 C21 105.7(5) . .
O20 C22 C23 111.9(5) . .
C21 C22 C23 110.7(5) . .
O20 C22 H22 109.5 . .
C21 C22 H22 109.5 . .
C23 C22 H22 109.5 . .
O18 C23 C24 104.7(5) . .
O18 C23 C22 111.5(5) . .
C24 C23 C22 115.5(6) . .
O18 C23 H23 108.3 . .
C24 C23 H23 108.3 . .
C22 C23 H23 108.3 . .
O19 C24 C23 109.3(5) . .
O19 C24 H24A 109.8 . .
C23 C24 H24A 109.8 . .
O19 C24 H24B 109.8 . .
C23 C24 H24B 109.8 . .
H24A C24 H24B 108.3 . .
O20 C25 O23 111.1(6) . .
O20 C25 C26 109.0(6) . .
O23 C25 C26 109.6(6) . .
O20 C25 H25 109.0 . .
O23 C25 H25 109.0 . .
C26 C25 H25 109.0 . .
O21 C26 C27 111.6(6) . .
O21 C26 C25 110.2(6) . .
C27 C26 C25 110.0(6) . .
O21 C26 H26A 108.3 . .
C27 C26 H26A 108.3 . .
C25 C26 H26A 108.3 . .
O22 C27 C26 107.9(5) . .
O22 C27 C28 109.5(5) . .
C26 C27 C28 113.2(6) . .
O22 C27 H27A 108.7 . .
C26 C27 H27A 108.7 . .
C28 C27 H27A 108.7 . .
O25 C28 C29 106.9(5) . .
O25 C28 C27 106.8(5) . .
C29 C28 C27 110.8(5) . .
O25 C28 H28 110.8 . .
C29 C28 H28 110.8 . .
C27 C28 H28 110.8 . .
O23 C29 C28 108.8(5) . .
O23 C29 C30 107.9(5) . .
C28 C29 C30 113.8(5) . .
O23 C29 H29A 108.8 . .
C28 C29 H29A 108.8 . .
C30 C29 H29A 108.8 . .
O24 C30 C29 110.8(6) . .
O24 C30 H30A 109.5 . .
C29 C30 H30A 109.5 . .
O24 C30 H30B 109.5 . .
C29 C30 H30B 109.5 . .
H30A C30 H30B 108.1 . .
O28 C31 O25 110.9(5) . .
O28 C31 C32 110.2(5) . .
O25 C31 C32 106.3(5) . .
O28 C31 H31A 109.8 . .
O25 C31 H31A 109.8 . .
C32 C31 H31A 109.8 . .
O26 C32 C33 111.6(5) . .
O26 C32 C31 110.3(5) . .
C33 C32 C31 109.2(5) . .
O26 C32 H32A 108.5 . .
C33 C32 H32A 108.5 . .
C31 C32 H32A 108.5 . .
O27 C33 C32 108.4(5) . .
O27 C33 C34 112.1(5) . .
C32 C33 C34 109.9(5) . .
O27 C33 H33 108.8 . .
C32 C33 H33 108.8 . .
C34 C33 H33 108.8 . .
O30 C34 C33 106.3(5) . .
O30 C34 C35 107.6(4) . .
C33 C34 C35 112.7(5) . .
O30 C34 H34A 110.0 . .
C33 C34 H34A 110.0 . .
C35 C34 H34A 110.0 . .
O28 C35 C36 106.4(5) . .
O28 C35 C34 110.3(4) . .
C36 C35 C34 113.5(5) . .
O28 C35 H35 108.8 . .
C36 C35 H35 108.8 . .
C34 C35 H35 108.8 . .
O29 C36 C35 110.7(4) . .
O29 C36 H36A 109.5 . .
C35 C36 H36A 109.5 . .
O29 C36 H36B 109.5 . .
C35 C36 H36B 109.5 . .
H36A C36 H36B 108.1 . .
O61 C37 C38 105.6(5) . .
O61 C37 C41 108.9(5) . .
C38 C37 C41 111.9(5) . .
O61 C37 H37A 110.1 . .
C38 C37 H37A 110.1 . .
C41 C37 H37A 110.1 . .
O31 C38 C39 112.6(5) . .
O31 C38 C37 106.5(5) . .
C39 C38 C37 110.4(5) . .
O31 C38 H38 109.1 . .
C39 C38 H38 109.1 . .
C37 C38 H38 109.1 . .
O32 C39 C40 112.3(5) . .
O32 C39 C38 110.3(5) . .
C40 C39 C38 109.8(5) . .
O32 C39 H39A 108.1 . .
C40 C39 H39A 108.1 . .
C38 C39 H39A 108.1 . .
O35 C40 O33 110.5(5) . .
O35 C40 C39 107.5(5) . .
O33 C40 C39 110.9(5) . .
O35 C40 H40 109.3 . .
O33 C40 H40 109.3 . .
C39 C40 H40 109.3 . .
O33 C41 C42 107.1(5) . .
O33 C41 C37 109.5(5) . .
C42 C41 C37 113.7(5) . .
O33 C41 H41A 108.8 . .
C42 C41 H41A 108.8 . .
C37 C41 H41A 108.8 . .
O34 C42 C41 113.8(6) . .
O34 C42 H42A 108.8 . .
C41 C42 H42A 108.8 . .
O34 C42 H42B 108.8 . .
C41 C42 H42B 108.8 . .
H42A C42 H42B 107.7 . .
O35 C43 C44 105.4(4) . .
O35 C43 C47 108.7(5) . .
C44 C43 C47 112.8(5) . .
O35 C43 H43 109.9 . .
C44 C43 H43 109.9 . .
C47 C43 H43 109.9 . .
O36 C44 C45 112.6(5) . .
O36 C44 C43 107.9(4) . .
C45 C44 C43 111.6(5) . .
O36 C44 H44A 108.2 . .
C45 C44 H44A 108.2 . .
C43 C44 H44A 108.2 . .
O37 C45 C44 109.3(5) . .
O37 C45 C46 111.0(5) . .
C44 C45 C46 107.9(5) . .
O37 C45 H45 109.6 . .
C44 C45 H45 109.6 . .
C46 C45 H45 109.6 . .
O40 C46 O38 111.1(5) . .
O40 C46 C45 108.3(5) . .
O38 C46 C45 111.2(5) . .
O40 C46 H46A 108.7 . .
O38 C46 H46A 108.7 . .
C45 C46 H46A 108.7 . .
O38 C47 C48 106.0(5) . .
O38 C47 C43 111.7(5) . .
C48 C47 C43 112.3(5) . .
O38 C47 H47A 108.9 . .
C48 C47 H47A 108.9 . .
C43 C47 H47A 108.9 . .
O39 C48 C47 112.5(5) . .
O39 C48 H48A 109.1 . .
C47 C48 H48A 109.1 . .
O39 C48 H48B 109.1 . .
C47 C48 H48B 109.1 . .
H48A C48 H48B 107.8 . .
O40 C49 C50 107.7(5) . .
O40 C49 C53 110.0(5) . .
C50 C49 C53 108.5(5) . .
O40 C49 H49A 110.2 . .
C50 C49 H49A 110.2 . .
C53 C49 H49A 110.2 . .
O41 C50 C49 111.0(6) . .
O41 C50 C51 107.7(5) . .
C49 C50 C51 109.5(5) . .
O41 C50 H50 109.5 . .
C49 C50 H50 109.5 . .
C51 C50 H50 109.5 . .
O42 C51 C50 113.4(6) . .
O42 C51 C52 110.5(5) . .
C50 C51 C52 109.7(5) . .
O42 C51 H51A 107.7 . .
C50 C51 H51A 107.7 . .
C52 C51 H51A 107.7 . .
O43 C52 O45 111.1(5) . .
O43 C52 C51 111.2(5) . .
O45 C52 C51 106.3(5) . .
O43 C52 H52A 109.4 . .
O45 C52 H52A 109.4 . .
C51 C52 H52A 109.4 . .
O43 C53 C54 106.0(5) . .
O43 C53 C49 108.5(5) . .
C54 C53 C49 113.5(5) . .
O43 C53 H53 109.6 . .
C54 C53 H53 109.6 . .
C49 C53 H53 109.6 . .
O44 C54 C53 110.6(7) . .
O44 C54 H54A 109.5 . .
C53 C54 H54A 109.5 . .
O44 C54 H54B 109.5 . .
C53 C54 H54B 109.5 . .
H54A C54 H54B 108.1 . .
O45 C55 C59 110.0(5) . .
O45 C55 C56 105.3(5) . .
C59 C55 C56 113.5(5) . .
O45 C55 H55A 109.3 . .
C59 C55 H55A 109.3 . .
C56 C55 H55A 109.3 . .
O46 C56 C57 113.2(5) . .
O46 C56 C55 106.8(5) . .
C57 C56 C55 111.1(5) . .
O46 C56 H56 108.5 . .
C57 C56 H56 108.5 . .
C55 C56 H56 108.5 . .
O47 C57 C58 111.2(5) . .
O47 C57 C56 112.0(5) . .
C58 C57 C56 110.2(5) . .
O47 C57 H57 107.8 . .
C58 C57 H57 107.8 . .
C56 C57 H57 107.8 . .
O50 C58 O48 110.3(4) . .
O50 C58 C57 106.1(5) . .
O48 C58 C57 110.0(5) . .
O50 C58 H58 110.1 . .
O48 C58 H58 110.1 . .
C57 C58 H58 110.1 . .
O48 C59 C60 106.9(5) . .
O48 C59 C55 112.2(5) . .
C60 C59 C55 113.0(5) . .
O48 C59 H59 108.2 . .
C60 C59 H59 108.2 . .
C55 C59 H59 108.2 . .
O49 C60 C59 111.5(5) . .
O49 C60 H60A 109.3 . .
C59 C60 H60A 109.3 . .
O49 C60 H60B 109.3 . .
C59 C60 H60B 109.3 . .
H60A C60 H60B 108.0 . .
O50 C61 C62 105.7(4) . .
O50 C61 C65 108.2(5) . .
C62 C61 C65 112.9(5) . .
O50 C61 H61 110.0 . .
C62 C61 H61 110.0 . .
C65 C61 H61 110.0 . .
O51 C62 C63 112.3(5) . .
O51 C62 C61 107.7(5) . .
C63 C62 C61 109.1(5) . .
O51 C62 H62 109.2 . .
C63 C62 H62 109.2 . .
C61 C62 H62 109.2 . .
O52 C63 C62 109.6(5) . .
O52 C63 C64 108.0(5) . .
C62 C63 C64 109.9(5) . .
O52 C63 H63 109.8 . .
C62 C63 H63 109.8 . .
C64 C63 H63 109.8 . .
O56 C64 O54 110.3(5) . .
O56 C64 C63 108.2(5) . .
O54 C64 C63 108.4(5) . .
O56 C64 H64 110.0 . .
O54 C64 H64 110.0 . .
C63 C64 H64 110.0 . .
O54 C65 C66 107.6(5) . .
O54 C65 C61 111.0(5) . .
C66 C65 C61 113.3(5) . .
O54 C65 H65 108.2 . .
C66 C65 H65 108.2 . .
C61 C65 H65 108.2 . .
O55 C66 C65 112.7(5) . .
O55 C66 H66A 109.1 . .
C65 C66 H66A 109.1 . .
O55 C66 H66B 109.1 . .
C65 C66 H66B 109.1 . .
H66A C66 H66B 107.8 . .
O56 C67 C71 109.5(6) . .
O56 C67 C68 106.1(7) . .
C71 C67 C68 109.0(6) . .
O56 C67 H67 110.7 . .
C71 C67 H67 110.7 . .
C68 C67 H67 110.7 . .
C69 C68 O57B 98.3(8) . .
C69 C68 C67 110.1(10) . .
O57B C68 C67 102.7(8) . .
C69 C68 O57A 116.6(9) . .
O57B C68 O57A 36.0(7) . .
C67 C68 O57A 119.0(9) . .
C69 C68 H68 102.7 . .
O57B C68 H68 138.7 . .
C67 C68 H68 102.7 . .
O57A C68 H68 102.7 . .
O58 C69 C68 115.1(11) . .
O58 C69 C70 109.5(7) . .
C68 C69 C70 107.4(7) . .
O58 C69 H69 108.2 . .
C68 C69 H69 108.2 . .
C70 C69 H69 108.2 . .
O59 C70 O61 113.7(7) . .
O59 C70 C69 110.7(6) . .
O61 C70 C69 104.3(8) . .
O59 C70 H70 109.3 . .
O61 C70 H70 109.3 . .
C69 C70 H70 109.3 . .
O59 C71 C67 108.9(7) . .
O59 C71 C72 107.2(6) . .
C67 C71 C72 115.1(6) . .
O59 C71 H71 108.5 . .
C67 C71 H71 108.5 . .
C72 C71 H71 108.5 . .
O60 C72 C71 114.4(7) . .
O60 C72 H72A 108.7 . .
C71 C72 H72A 108.7 . .
O60 C72 H72B 108.7 . .
C71 C72 H72B 108.7 . .
H72A C72 H72B 107.6 . .

loop_
_geom_bond_atom_site_label_1
_geom_bond_atom_site_label_2
_geom_bond_distance
_geom_bond_site_symmetry_2
Au1 Cl3 2.251(3) .
Au1 Cl4 2.271(2) .
Au1 Cl2 2.271(2) .
Au1 Cl1 2.277(3) .
K1 O57B 2.588(9) .
K1 O57A 2.620(15) .
K1 O42 2.664(5) 1_545
K1 O22 2.683(5) .
K1 O11 2.744(5) 1_545
K1 O21 2.988(6) .
K1 O58 3.258(10) .
K1 O7 3.353(5) 1_545
O1 C2 1.414(7) .
O1 H1 0.8400 .
O2 C3 1.432(7) .
O2 H2 0.8400 .
O3 C1 1.430(7) .
O3 C5 1.447(7) .
O4 C6 1.431(7) .
O4 H4 0.8400 .
O5 C7 1.402(7) .
O5 C4 1.421(7) .
O6 C8 1.442(8) .
O6 H6 0.8400 .
O7 C9 1.419(8) .
O7 K1 3.353(5) 1_565
O7 H7 0.8400 .
O8 C7 1.411(8) .
O8 C11 1.464(8) .
O9 C12 1.429(11) .
O9 H9 0.8400 .
O10 C13 1.414(7) .
O10 C10 1.429(7) .
O11 C14 1.424(7) .
O11 K1 2.744(5) 1_565
O12 C15 1.410(7) .
O12 H12 0.8400 .
O13 C13 1.401(8) .
O13 C17 1.433(7) .
O14 C18 1.422(8) .
O14 H14 0.8400 .
O15 C16 1.420(7) .
O15 C19 1.421(7) .
O16 C20 1.432(7) .
O16 H16 0.8400 .
O17 C21 1.449(7) .
O17 H17 0.8400 .
O18 C19 1.425(7) .
O18 C23 1.434(7) .
O19 C24 1.430(8) .
O19 H19 0.8400 .
O20 C25 1.408(8) .
O20 C22 1.410(8) .
O21 C26 1.430(9) .
O22 C27 1.442(8) .
O23 C25 1.412(9) .
O23 C29 1.457(8) .
O24 C30 1.451(9) .
O24 H24 0.8400 .
O25 C31 1.420(7) .
O25 C28 1.424(8) .
O26 C32 1.415(8) .
O26 H26 0.8400 .
O27 C33 1.431(7) .
O27 H27 0.8400 .
O28 C31 1.417(7) .
O28 C35 1.434(7) .
O29 C36 1.434(7) .
O29 H29 0.8400 .
O30 C1 1.417(7) .
O30 C34 1.426(7) .
O31 C38 1.424(7) .
O31 H31 0.8400 .
O32 C39 1.420(7) .
O32 H32 0.8400 .
O33 C40 1.416(7) .
O33 C41 1.433(7) .
O34 C42 1.396(9) .
O34 H34 0.8400 .
O35 C40 1.406(7) .
O35 C43 1.416(7) .
O36 C44 1.426(7) .
O36 H36 0.8400 .
O37 C45 1.403(8) .
O37 H37 0.8400 .
O38 C46 1.417(7) .
O38 C47 1.442(7) .
O39 C48 1.414(7) .
O39 H39 0.8400 .
O40 C46 1.404(7) .
O40 C49 1.424(8) .
O41 C50 1.440(8) .
O41 H41 0.8400 .
O42 C51 1.424(8) .
O42 K1 2.664(5) 1_565
O42 H42 0.8400 .
O43 C52 1.392(8) .
O43 C53 1.427(8) .
O44 C54 1.422(11) .
O44 H44 0.8400 .
O45 C52 1.402(7) .
O45 C55 1.440(7) .
O46 C56 1.423(7) .
O46 H46 0.8400 .
O47 C57 1.426(7) .
O47 H47 0.8400 .
O48 C58 1.424(7) .
O48 C59 1.434(7) .
O49 C60 1.440(8) .
O49 H49 0.8400 .
O50 C58 1.403(7) .
O50 C61 1.432(7) .
O51 C62 1.419(7) .
O51 H51 0.8400 .
O52 C63 1.449(8) .
O52 H52 0.8400 .
O54 C64 1.425(8) .
O54 C65 1.435(7) .
O55 C66 1.397(8) .
O55 H55 0.8400 .
O56 C64 1.392(7) .
O56 C67 1.439(8) .
O57A C68 1.603(19) .
O57B C68 1.471(11) .
O58 C69 1.392(12) .
O59 C70 1.373(11) .
O59 C71 1.449(8) .
O60 C72 1.397(10) .
O60 H60 0.8400 .
O61 C70 1.405(9) .
O61 C37 1.457(8) .
C1 C2 1.535(8) .
C1 H1A 1.0000 .
C2 C3 1.507(9) .
C2 H2A 1.0000 .
C3 C4 1.526(8) .
C3 H3 1.0000 .
C4 C5 1.517(8) .
C4 H4A 1.0000 .
C5 C6 1.490(8) .
C5 H5 1.0000 .
C6 H6A 0.9900 .
C6 H6B 0.9900 .
C7 C8 1.518(9) .
C7 H7A 1.0000 .
C8 C9 1.526(9) .
C8 H8 1.0000 .
C9 C10 1.532(9) .
C9 H9A 1.0000 .
C10 C11 1.542(10) .
C10 H10 1.0000 .
C11 C12 1.488(9) .
C11 H11 1.0000 .
C12 H12A 0.9900 .
C12 H12B 0.9900 .
C13 C14 1.513(9) .
C13 H13 1.0000 .
C14 C15 1.512(8) .
C14 H14A 1.0000 .
C15 C16 1.522(8) .
C15 H15 1.0000 .
C16 C17 1.530(8) .
C16 H16A 1.0000 .
C17 C18 1.510(9) .
C17 H17A 1.0000 .
C18 H18A 0.9900 .
C18 H18B 0.9900 .
C19 C20 1.477(8) .
C19 H19A 1.0000 .
C20 C21 1.532(9) .
C20 H20 1.0000 .
C21 C22 1.512(9) .
C21 H21 1.0000 .
C22 C23 1.543(9) .
C22 H22 1.0000 .
C23 C24 1.505(9) .
C23 H23 1.0000 .
C24 H24A 0.9900 .
C24 H24B 0.9900 .
C25 C26 1.526(10) .
C25 H25 1.0000 .
C26 C27 1.505(9) .
C26 H26A 1.0000 .
C27 C28 1.514(9) .
C27 H27A 1.0000 .
C28 C29 1.506(9) .
C28 H28 1.0000 .
C29 C30 1.512(9) .
C29 H29A 1.0000 .
C30 H30A 0.9900 .
C30 H30B 0.9900 .
C31 C32 1.516(9) .
C31 H31A 1.0000 .
C32 C33 1.511(9) .
C32 H32A 1.0000 .
C33 C34 1.519(8) .
C33 H33 1.0000 .
C34 C35 1.540(8) .
C34 H34A 1.0000 .
C35 C36 1.495(8) .
C35 H35 1.0000 .
C36 H36A 0.9900 .
C36 H36B 0.9900 .
C37 C38 1.525(8) .
C37 C41 1.560(9) .
C37 H37A 1.0000 .
C38 C39 1.521(9) .
C38 H38 1.0000 .
C39 C40 1.486(9) .
C39 H39A 1.0000 .
C40 H40 1.0000 .
C41 C42 1.513(8) .
C41 H41A 1.0000 .
C42 H42A 0.9900 .
C42 H42B 0.9900 .
C43 C44 1.531(8) .
C43 C47 1.547(8) .
C43 H43 1.0000 .
C44 C45 1.514(9) .
C44 H44A 1.0000 .
C45 C46 1.524(9) .
C45 H45 1.0000 .
C46 H46A 1.0000 .
C47 C48 1.533(8) .
C47 H47A 1.0000 .
C48 H48A 0.9900 .
C48 H48B 0.9900 .
C49 C50 1.508(9) .
C49 C53 1.529(9) .
C49 H49A 1.0000 .
C50 C51 1.519(9) .
C50 H50 1.0000 .
C51 C52 1.542(9) .
C51 H51A 1.0000 .
C52 H52A 1.0000 .
C53 C54 1.528(9) .
C53 H53 1.0000 .
C54 H54A 0.9900 .
C54 H54B 0.9900 .
C55 C59 1.516(8) .
C55 C56 1.521(8) .
C55 H55A 1.0000 .
C56 C57 1.506(8) .
C56 H56 1.0000 .
C57 C58 1.504(8) .
C57 H57 1.0000 .
C58 H58 1.0000 .
C59 C60 1.502(8) .
C59 H59 1.0000 .
C60 H60A 0.9900 .
C60 H60B 0.9900 .
C61 C62 1.521(8) .
C61 C65 1.538(8) .
C61 H61 1.0000 .
C62 C63 1.503(9) .
C62 H62 1.0000 .
C63 C64 1.520(8) .
C63 H63 1.0000 .
C64 H64 1.0000 .
C65 C66 1.500(9) .
C65 H65 1.0000 .
C66 H66A 0.9900 .
C66 H66B 0.9900 .
C67 C71 1.485(10) .
C67 C68 1.539(12) .
C67 H67 1.0000 .
C68 C69 1.468(14) .
C68 H68 1.0000 .
C69 C70 1.601(15) .
C69 H69 1.0000 .
C70 H70 1.0000 .
C71 C72 1.518(11) .
C71 H71 1.0000 .
C72 H72A 0.9900 .
C72 H72B 0.9900 .

loop_
_geom_torsion_atom_site_label_1
_geom_torsion_atom_site_label_2
_geom_torsion_atom_site_label_3
_geom_torsion_atom_site_label_4
_geom_torsion
_geom_torsion_site_symmetry_1
_geom_torsion_site_symmetry_2
_geom_torsion_site_symmetry_3
_geom_torsion_site_symmetry_4
O57B K1 O21 C26 136.8(5) . . . .
O57A K1 O21 C26 123.0(6) . . . .
O42 K1 O21 C26 -105.0(5) 1_545 . . .
O22 K1 O21 C26 11.0(4) . . . .
O11 K1 O21 C26 -76.9(5) 1_545 . . .
O58 K1 O21 C26 82.0(5) . . . .
O7 K1 O21 C26 -26.5(5) 1_545 . . .
O57B K1 O22 C27 -58.9(6) . . . .
O57A K1 O22 C27 -51.1(6) . . . .
O42 K1 O22 C27 175.8(4) 1_545 . . .
O11 K1 O22 C27 117.4(5) 1_545 . . .
O21 K1 O22 C27 23.5(4) . . . .
O58 K1 O22 C27 -110.5(5) . . . .
O7 K1 O22 C27 167.0(5) 1_545 . . .
O57B K1 O57A C68 50.0(12) . . . .
O42 K1 O57A C68 29.0(13) 1_545 . . .
O22 K1 O57A C68 -112.6(12) . . . .
O11 K1 O57A C68 102.9(14) 1_545 . . .
O21 K1 O57A C68 -170.2(12) . . . .
O58 K1 O57A C68 -25.6(10) . . . .
O7 K1 O57A C68 -40.0(17) 1_545 . . .
O57A K1 O57B C68 -68.6(15) . . . .
O42 K1 O57B C68 91.7(10) 1_545 . . .
O22 K1 O57B C68 -47.7(11) . . . .
O11 K1 O57B C68 138.5(9) 1_545 . . .
O21 K1 O57B C68 -109.7(10) . . . .
O58 K1 O57B C68 22.1(9) . . . .
O7 K1 O57B C68 47.4(12) 1_545 . . .
O57B K1 O58 C69 17.7(6) . . . .
O57A K1 O58 C69 42.6(8) . . . .
O42 K1 O58 C69 -84.6(6) 1_545 . . .
O22 K1 O58 C69 148.5(6) . . . .
O11 K1 O58 C69 -116.4(6) 1_545 . . .
O21 K1 O58 C69 92.4(6) . . . .
O7 K1 O58 C69 -145.9(6) 1_545 . . .
C34 O30 C1 O3 117.4(5) . . . .
C34 O30 C1 C2 -124.5(5) . . . .
C5 O3 C1 O30 57.7(6) . . . .
C5 O3 C1 C2 -58.8(6) . . . .
O30 C1 C2 O1 63.2(6) . . . .
O3 C1 C2 O1 -178.3(4) . . . .
O30 C1 C2 C3 -58.8(6) . . . .
O3 C1 C2 C3 59.7(6) . . . .
O1 C2 C3 O2 60.5(6) . . . .
C1 C2 C3 O2 -179.6(5) . . . .
O1 C2 C3 C4 -178.6(5) . . . .
C1 C2 C3 C4 -58.6(6) . . . .
C7 O5 C4 C5 -105.7(6) . . . .
C7 O5 C4 C3 134.4(5) . . . .
O2 C3 C4 O5 -65.6(6) . . . .
C2 C3 C4 O5 174.4(5) . . . .
O2 C3 C4 C5 175.0(5) . . . .
C2 C3 C4 C5 55.0(6) . . . .
C1 O3 C5 C6 -179.6(5) . . . .
C1 O3 C5 C4 55.2(6) . . . .
O5 C4 C5 O3 -168.7(4) . . . .
C3 C4 C5 O3 -51.6(6) . . . .
O5 C4 C5 C6 70.8(6) . . . .
C3 C4 C5 C6 -172.1(5) . . . .
O3 C5 C6 O4 -68.8(6) . . . .
C4 C5 C6 O4 54.5(7) . . . .
C4 O5 C7 O8 113.9(5) . . . .
C4 O5 C7 C8 -127.1(5) . . . .
C11 O8 C7 O5 54.8(7) . . . .
C11 O8 C7 C8 -62.8(7) . . . .
O5 C7 C8 O6 63.0(6) . . . .
O8 C7 C8 O6 -177.2(5) . . . .
O5 C7 C8 C9 -58.1(7) . . . .
O8 C7 C8 C9 61.6(7) . . . .
K1 O7 C9 C8 109.1(7) 1_565 . . .
K1 O7 C9 C10 -11.5(10) 1_565 . . .
O6 C8 C9 O7 61.6(7) . . . .
C7 C8 C9 O7 -176.9(5) . . . .
O6 C8 C9 C10 -177.8(5) . . . .
C7 C8 C9 C10 -56.3(7) . . . .
C13 O10 C10 C9 123.6(6) . . . .
C13 O10 C10 C11 -115.6(6) . . . .
O7 C9 C10 O10 -68.3(6) . . . .
C8 C9 C10 O10 169.6(5) . . . .
O7 C9 C10 C11 173.9(5) . . . .
C8 C9 C10 C11 51.8(7) . . . .
C7 O8 C11 C12 179.2(6) . . . .
C7 O8 C11 C10 57.2(7) . . . .
O10 C10 C11 O8 -169.0(5) . . . .
C9 C10 C11 O8 -50.9(7) . . . .
O10 C10 C11 C12 72.2(7) . . . .
C9 C10 C11 C12 -169.7(6) . . . .
O8 C11 C12 O9 -64.7(8) . . . .
C10 C11 C12 O9 55.9(8) . . . .
C17 O13 C13 O10 59.6(6) . . . .
C17 O13 C13 C14 -59.6(6) . . . .
C10 O10 C13 O13 111.3(6) . . . .
C10 O10 C13 C14 -127.0(6) . . . .
K1 O11 C14 C15 -166.0(4) 1_565 . . .
K1 O11 C14 C13 72.8(6) 1_565 . . .
O13 C13 C14 O11 -176.4(5) . . . .
O10 C13 C14 O11 61.1(6) . . . .
O13 C13 C14 C15 61.0(6) . . . .
O10 C13 C14 C15 -61.4(6) . . . .
O11 C14 C15 O12 57.7(6) . . . .
C13 C14 C15 O12 -179.6(4) . . . .
O11 C14 C15 C16 179.8(5) . . . .
C13 C14 C15 C16 -57.5(6) . . . .
C19 O15 C16 C15 125.8(5) . . . .
C19 O15 C16 C17 -114.3(6) . . . .
O12 C15 C16 O15 -69.3(6) . . . .
C14 C15 C16 O15 170.7(5) . . . .
O12 C15 C16 C17 172.5(5) . . . .
C14 C15 C16 C17 52.6(7) . . . .
C13 O13 C17 C18 176.6(5) . . . .
C13 O13 C17 C16 53.6(7) . . . .
O15 C16 C17 O13 -166.6(5) . . . .
C15 C16 C17 O13 -49.6(7) . . . .
O15 C16 C17 C18 74.7(6) . . . .
C15 C16 C17 C18 -168.3(5) . . . .
O13 C17 C18 O14 -65.3(6) . . . .
C16 C17 C18 O14 57.2(7) . . . .
C16 O15 C19 O18 116.6(5) . . . .
C16 O15 C19 C20 -123.4(5) . . . .
C23 O18 C19 O15 58.8(6) . . . .
C23 O18 C19 C20 -60.2(6) . . . .
O15 C19 C20 O16 63.6(6) . . . .
O18 C19 C20 O16 -176.4(5) . . . .
O15 C19 C20 C21 -57.4(6) . . . .
O18 C19 C20 C21 62.6(6) . . . .
O16 C20 C21 O17 58.3(6) . . . .
C19 C20 C21 O17 178.1(5) . . . .
O16 C20 C21 C22 179.4(5) . . . .
C19 C20 C21 C22 -60.8(6) . . . .
C25 O20 C22 C21 153.6(6) . . . .
C25 O20 C22 C23 -85.8(7) . . . .
O17 C21 C22 O20 -64.7(6) . . . .
C20 C21 C22 O20 175.1(5) . . . .
O17 C21 C22 C23 173.9(5) . . . .
C20 C21 C22 C23 53.7(7) . . . .
C19 O18 C23 C24 178.0(5) . . . .
C19 O18 C23 C22 52.4(6) . . . .
O20 C22 C23 O18 -166.5(5) . . . .
C21 C22 C23 O18 -48.9(7) . . . .
O20 C22 C23 C24 74.2(7) . . . .
C21 C22 C23 C24 -168.2(5) . . . .
O18 C23 C24 O19 -64.7(7) . . . .
C22 C23 C24 O19 58.3(7) . . . .
C22 O20 C25 O23 103.5(6) . . . .
C22 O20 C25 C26 -135.6(6) . . . .
C29 O23 C25 O20 57.7(7) . . . .
C29 O23 C25 C26 -62.8(7) . . . .
K1 O21 C26 C27 -42.8(6) . . . .
K1 O21 C26 C25 -165.3(4) . . . .
O20 C25 C26 O21 56.2(7) . . . .
O23 C25 C26 O21 178.0(6) . . . .
O20 C25 C26 C27 -67.3(7) . . . .
O23 C25 C26 C27 54.5(8) . . . .
K1 O22 C27 C26 -55.5(7) . . . .
K1 O22 C27 C28 -179.1(4) . . . .
O21 C26 C27 O22 66.1(7) . . . .
C25 C26 C27 O22 -171.3(6) . . . .
O21 C26 C27 C28 -172.6(6) . . . .
C25 C26 C27 C28 -50.0(8) . . . .
C31 O25 C28 C29 -134.9(5) . . . .
C31 O25 C28 C27 106.5(6) . . . .
O22 C27 C28 O25 -73.0(6) . . . .
C26 C27 C28 O25 166.6(5) . . . .
O22 C27 C28 C29 170.9(5) . . . .
C26 C27 C28 C29 50.5(8) . . . .
C25 O23 C29 C28 62.5(7) . . . .
C25 O23 C29 C30 -173.6(5) . . . .
O25 C28 C29 O23 -169.6(5) . . . .
C27 C28 C29 O23 -53.7(7) . . . .
O25 C28 C29 C30 70.1(7) . . . .
C27 C28 C29 C30 -174.0(6) . . . .
O23 C29 C30 O24 -61.8(7) . . . .
C28 C29 C30 O24 59.0(7) . . . .
C35 O28 C31 O25 55.7(6) . . . .
C35 O28 C31 C32 -61.8(6) . . . .
C28 O25 C31 O28 107.4(6) . . . .
C28 O25 C31 C32 -132.8(5) . . . .
O28 C31 C32 O26 -176.5(5) . . . .
O25 C31 C32 O26 63.3(6) . . . .
O28 C31 C32 C33 60.5(7) . . . .
O25 C31 C32 C33 -59.8(6) . . . .
O26 C32 C33 O27 59.6(6) . . . .
C31 C32 C33 O27 -178.2(5) . . . .
O26 C32 C33 C34 -177.6(5) . . . .
C31 C32 C33 C34 -55.3(6) . . . .
C1 O30 C34 C33 130.5(5) . . . .
C1 O30 C34 C35 -108.5(5) . . . .
O27 C33 C34 O30 -70.8(6) . . . .
C32 C33 C34 O30 168.5(5) . . . .
O27 C33 C34 C35 171.5(5) . . . .
C32 C33 C34 C35 50.8(6) . . . .
C31 O28 C35 C36 178.8(4) . . . .
C31 O28 C35 C34 55.2(6) . . . .
O30 C34 C35 O28 -166.2(4) . . . .
C33 C34 C35 O28 -49.3(6) . . . .
O30 C34 C35 C36 74.5(6) . . . .
C33 C34 C35 C36 -168.6(5) . . . .
O28 C35 C36 O29 -60.6(6) . . . .
C34 C35 C36 O29 61.0(6) . . . .
C70 O61 C37 C38 143.7(7) . . . .
C70 O61 C37 C41 -96.0(7) . . . .
O61 C37 C38 O31 -69.9(6) . . . .
C41 C37 C38 O31 171.7(5) . . . .
O61 C37 C38 C39 167.6(5) . . . .
C41 C37 C38 C39 49.2(7) . . . .
O31 C38 C39 O32 63.7(7) . . . .
C37 C38 C39 O32 -177.4(5) . . . .
O31 C38 C39 C40 -172.1(5) . . . .
C37 C38 C39 C40 -53.2(7) . . . .
C43 O35 C40 O33 106.1(6) . . . .
C43 O35 C40 C39 -132.7(5) . . . .
C41 O33 C40 O35 54.5(6) . . . .
C41 O33 C40 C39 -64.7(6) . . . .
O32 C39 C40 O35 62.5(6) . . . .
C38 C39 C40 O35 -60.6(6) . . . .
O32 C39 C40 O33 -176.6(5) . . . .
C38 C39 C40 O33 60.3(6) . . . .
C40 O33 C41 C42 -177.9(5) . . . .
C40 O33 C41 C37 58.3(6) . . . .
O61 C37 C41 O33 -167.2(5) . . . .
C38 C37 C41 O33 -50.8(6) . . . .
O61 C37 C41 C42 73.1(6) . . . .
C38 C37 C41 C42 -170.5(5) . . . .
O33 C41 C42 O34 -66.2(7) . . . .
C37 C41 C42 O34 54.9(7) . . . .
C40 O35 C43 C44 128.6(5) . . . .
C40 O35 C43 C47 -110.2(5) . . . .
O35 C43 C44 O36 -70.4(5) . . . .
C47 C43 C44 O36 171.0(5) . . . .
O35 C43 C44 C45 165.4(5) . . . .
C47 C43 C44 C45 46.9(7) . . . .
O36 C44 C45 O37 64.6(6) . . . .
C43 C44 C45 O37 -174.0(5) . . . .
O36 C44 C45 C46 -174.7(5) . . . .
C43 C44 C45 C46 -53.3(6) . . . .
C49 O40 C46 O38 110.1(6) . . . .
C49 O40 C46 C45 -127.5(5) . . . .
C47 O38 C46 O40 56.2(6) . . . .
C47 O38 C46 C45 -64.5(6) . . . .
O37 C45 C46 O40 59.7(7) . . . .
C44 C45 C46 O40 -59.9(6) . . . .
O37 C45 C46 O38 -177.9(5) . . . .
C44 C45 C46 O38 62.5(6) . . . .
C46 O38 C47 C48 177.6(5) . . . .
C46 O38 C47 C43 55.0(6) . . . .
O35 C43 C47 O38 -162.7(4) . . . .
C44 C43 C47 O38 -46.2(6) . . . .
O35 C43 C47 C48 78.3(6) . . . .
C44 C43 C47 C48 -165.1(5) . . . .
O38 C47 C48 O39 -61.7(6) . . . .
C43 C47 C48 O39 60.5(7) . . . .
C46 O40 C49 C50 123.7(6) . . . .
C46 O40 C49 C53 -118.3(6) . . . .
O40 C49 C50 O41 -63.6(7) . . . .
C53 C49 C50 O41 177.4(5) . . . .
O40 C49 C50 C51 177.6(5) . . . .
C53 C49 C50 C51 58.6(7) . . . .
K1 O42 C51 C50 -123.9(5) 1_565 . . .
K1 O42 C51 C52 112.5(5) 1_565 . . .
O41 C50 C51 O42 61.0(7) . . . .
C49 C50 C51 O42 -178.2(5) . . . .
O41 C50 C51 C52 -175.0(5) . . . .
C49 C50 C51 C52 -54.2(7) . . . .
C53 O43 C52 O45 59.7(7) . . . .
C53 O43 C52 C51 -58.5(7) . . . .
C55 O45 C52 O43 110.6(5) . . . .
C55 O45 C52 C51 -128.3(5) . . . .
O42 C51 C52 O43 178.7(5) . . . .
C50 C51 C52 O43 53.1(7) . . . .
O42 C51 C52 O45 57.8(6) . . . .
C50 C51 C52 O45 -67.9(6) . . . .
C52 O43 C53 C54 -175.5(6) . . . .
C52 O43 C53 C49 62.3(7) . . . .
O40 C49 C53 O43 -178.3(5) . . . .
C50 C49 C53 O43 -60.8(6) . . . .
O40 C49 C53 C54 64.2(7) . . . .
C50 C49 C53 C54 -178.3(6) . . . .
O43 C53 C54 O44 -57.1(7) . . . .
C49 C53 C54 O44 61.9(8) . . . .
C52 O45 C55 C59 -103.5(6) . . . .
C52 O45 C55 C56 133.8(5) . . . .
O45 C55 C56 O46 -70.6(6) . . . .
C59 C55 C56 O46 169.1(5) . . . .
O45 C55 C56 C57 165.5(5) . . . .
C59 C55 C56 C57 45.2(7) . . . .
O46 C56 C57 O47 63.7(6) . . . .
C55 C56 C57 O47 -176.1(5) . . . .
O46 C56 C57 C58 -172.0(5) . . . .
C55 C56 C57 C58 -51.8(6) . . . .
C61 O50 C58 O48 112.3(5) . . . .
C61 O50 C58 C57 -128.6(5) . . . .
C59 O48 C58 O50 54.0(6) . . . .
C59 O48 C58 C57 -62.7(6) . . . .
O47 C57 C58 O50 66.1(6) . . . .
C56 C57 C58 O50 -58.8(6) . . . .
O47 C57 C58 O48 -174.6(4) . . . .
C56 C57 C58 O48 60.6(6) . . . .
C58 O48 C59 C60 179.4(5) . . . .
C58 O48 C59 C55 55.1(6) . . . .
O45 C55 C59 O48 -163.6(5) . . . .
C56 C55 C59 O48 -46.0(7) . . . .
O45 C55 C59 C60 75.5(6) . . . .
C56 C55 C59 C60 -166.9(5) . . . .
O48 C59 C60 O49 -71.6(6) . . . .
C55 C59 C60 O49 52.3(7) . . . .
C58 O50 C61 C62 130.3(5) . . . .
C58 O50 C61 C65 -108.5(5) . . . .
O50 C61 C62 O51 -69.9(6) . . . .
C65 C61 C62 O51 171.9(5) . . . .
O50 C61 C62 C63 167.9(5) . . . .
C65 C61 C62 C63 49.8(6) . . . .
O51 C62 C63 O52 65.3(7) . . . .
C61 C62 C63 O52 -175.4(5) . . . .
O51 C62 C63 C64 -176.2(5) . . . .
C61 C62 C63 C64 -56.9(7) . . . .
C67 O56 C64 O54 106.6(6) . . . .
C67 O56 C64 C63 -135.1(6) . . . .
C65 O54 C64 O56 55.7(6) . . . .
C65 O54 C64 C63 -62.6(6) . . . .
O52 C63 C64 O56 62.8(6) . . . .
C62 C63 C64 O56 -56.7(7) . . . .
O52 C63 C64 O54 -177.6(4) . . . .
C62 C63 C64 O54 62.9(6) . . . .
C64 O54 C65 C66 179.7(5) . . . .
C64 O54 C65 C61 55.2(6) . . . .
O50 C61 C65 O54 -164.7(4) . . . .
C62 C61 C65 O54 -48.0(7) . . . .
O50 C61 C65 C66 74.1(6) . . . .
C62 C61 C65 C66 -169.2(5) . . . .
O54 C65 C66 O55 -63.2(6) . . . .
C61 C65 C66 O55 60.0(7) . . . .
C64 O56 C67 C71 -125.1(6) . . . .
C64 O56 C67 C68 117.4(6) . . . .
K1 O57B C68 C69 -55.3(12) . . . .
K1 O57B C68 C67 -168.2(7) . . . .
K1 O57B C68 O57A 69.4(14) . . . .
O56 C67 C68 C69 178.5(6) . . . .
C71 C67 C68 C69 60.6(9) . . . .
O56 C67 C68 O57B -77.6(9) . . . .
C71 C67 C68 O57B 164.6(7) . . . .
O56 C67 C68 O57A -43.0(12) . . . .
C71 C67 C68 O57A -160.9(10) . . . .
K1 O57A C68 C69 9.5(17) . . . .
K1 O57A C68 O57B -56.0(11) . . . .
K1 O57A C68 C67 -126.4(10) . . . .
K1 O58 C69 C68 -57.2(8) . . . .
K1 O58 C69 C70 -178.2(6) . . . .
O57B C68 C69 O58 74.9(10) . . . .
C67 C68 C69 O58 -178.2(7) . . . .
O57A C68 C69 O58 42.2(14) . . . .
O57B C68 C69 C70 -162.9(8) . . . .
C67 C68 C69 C70 -56.0(9) . . . .
O57A C68 C69 C70 164.4(11) . . . .
C71 O59 C70 O61 58.4(9) . . . .
C71 O59 C70 C69 -58.6(9) . . . .
C37 O61 C70 O59 110.4(7) . . . .
C37 O61 C70 C69 -128.9(6) . . . .
O58 C69 C70 O59 -178.8(7) . . . .
C68 C69 C70 O59 55.6(10) . . . .
O58 C69 C70 O61 58.6(9) . . . .
C68 C69 C70 O61 -67.1(9) . . . .
C70 O59 C71 C67 61.4(8) . . . .
C70 O59 C71 C72 -173.5(7) . . . .
O56 C67 C71 O59 -174.6(5) . . . .
C68 C67 C71 O59 -58.8(8) . . . .
O56 C67 C71 C72 65.1(8) . . . .
C68 C67 C71 C72 -179.2(7) . . . .
O59 C71 C72 O60 -60.9(8) . . . .
C67 C71 C72 O60 60.5(8) . . . .

loop_
_platon_squeeze_void_nr
_platon_squeeze_void_average_x
_platon_squeeze_void_average_y
_platon_squeeze_void_average_z
_platon_squeeze_void_volume
_platon_squeeze_void_count_electrons
_platon_squeeze_void_content
1 0.011 -0.015 0.888 77 27 ' '
2 0.546 -0.015 0.248 267 74 ' '
3 0.833 0.000 0.725 7 5 ' '
4 0.454 0.485 0.752 267 74 ' '
5 -0.011 0.485 0.112 77 27 ' '
6 0.167 0.500 0.275 7 6 ' '
